data_7200641
loop_
_publ_author_name
'Billing, David G.'
'Lemmerer, Andreas'

_publ_section_title
;
 Inorganic--organic hybrid materials incorporating primary cyclic
 ammonium cations: The lead bromide and chloride series
;
_journal_issue 8
_journal_name_full CrystEngComm
_journal_page_first 1549
_journal_paper_doi 10.1039/b819455f
_journal_volume 11
_journal_year 2009
_chemical_formula_moiety 'Cl40 Pb11, 18(C8 H18 N)'
_chemical_formula_sum 'C144 H324 Cl40 N18 Pb11'
_chemical_formula_weight 6005.3
_chemical_name_common
;octadecakis(cyclooctylammonium)tetracontachloroundecaplumbate(
ii)
;
_chemical_name_systematic
;
octadecakis(cyclooctylammonium)tetracontachloroundecaplumbate(II)
;
_space_group_IT_number 2
_symmetry_cell_setting triclinic
_symmetry_space_group_name_Hall '-P 1'
_symmetry_space_group_name_H-M 'P -1'
_atom_sites_solution_hydrogens geom
_atom_sites_solution_primary direct
_atom_sites_solution_secondary difmap
_audit_conform_dict_location ftp://ftp.iucr.org/pub/cif_core.dic
_audit_conform_dict_name cif_core.dic
_audit_conform_dict_version 2.3
_audit_creation_date 2006-06-13T14:58:02-00:00
_audit_creation_method 'WinGX routine CIF_UPDATE'
_cell_angle_alpha 63.476(3)
_cell_angle_beta 70.493(4)
_cell_angle_gamma 88.146(4)
_cell_formula_units_Z 1
_cell_length_a 17.365(3)
_cell_length_b 19.016(4)
_cell_length_c 19.357(4)
_cell_measurement_reflns_used 981
_cell_measurement_temperature 173(2)
_cell_measurement_theta_max 27.4215
_cell_measurement_theta_min 3.4465
_cell_volume 5339.0(18)
_computing_cell_refinement 'Bruker SAINT+, (Bruker, 1999)'
_computing_data_collection 'Bruker SMART (Bruker, 1998)'
_computing_data_reduction 'Bruker SAINT+, (Bruker, 1999)'
_computing_molecular_graphics
;
Ortep-3 for Windows (Farrugia, 1997) and DIAMOND (Brandenburg, 1999)
;
_computing_publication_material
;
WinGX publication routines (Farrugia, 1999) and PLATON (Spek, 2003)
;
_computing_structure_refinement 'SHELXL-97 (Sheldrick, 1997)'
_computing_structure_solution 'SHELXS-97 (Sheldrick, 1997a)'
_diffrn_ambient_temperature 173(2)
_diffrn_measured_fraction_theta_full 0.987
_diffrn_measured_fraction_theta_max 0.987
_diffrn_measurement_device_type 'CCD area detector'
_diffrn_measurement_method 'phi and omega scans'
_diffrn_radiation_monochromator graphite
_diffrn_radiation_type MoK\a
_diffrn_radiation_wavelength 0.71073
_diffrn_reflns_av_R_equivalents 0.0437
_diffrn_reflns_av_unetI/netI 0.0637
_diffrn_reflns_limit_h_max 20
_diffrn_reflns_limit_h_min -20
_diffrn_reflns_limit_k_max 22
_diffrn_reflns_limit_k_min -20
_diffrn_reflns_limit_l_max 23
_diffrn_reflns_limit_l_min -22
_diffrn_reflns_number 28276
_diffrn_reflns_theta_full 25
_diffrn_reflns_theta_max 25
_diffrn_reflns_theta_min 1.28
_exptl_absorpt_coefficient_mu 9.182
_exptl_absorpt_correction_T_max 0.5551
_exptl_absorpt_correction_T_min 0.0946
_exptl_absorpt_correction_type integration
_exptl_absorpt_process_details 'Bruker XPREP (Bruker, 1999)'
_exptl_crystal_colour colourless
_exptl_crystal_density_diffrn 1.868
_exptl_crystal_density_method 'not measured'
_exptl_crystal_description rectangular
_exptl_crystal_F_000 2896
_exptl_crystal_size_max 0.32
_exptl_crystal_size_mid 0.22
_exptl_crystal_size_min 0.08
_refine_diff_density_max 5.011
_refine_diff_density_min -2.521
_refine_diff_density_rms 0.29
_refine_ls_extinction_method none
_refine_ls_goodness_of_fit_ref 1.034
_refine_ls_hydrogen_treatment constr
_refine_ls_matrix_type full
_refine_ls_number_parameters 964
_refine_ls_number_reflns 18557
_refine_ls_number_restraints 1348
_refine_ls_restrained_S_all 1.037
_refine_ls_R_factor_all 0.0906
_refine_ls_R_factor_gt 0.0581
_refine_ls_shift/su_max 0.021
_refine_ls_shift/su_mean 0
_refine_ls_structure_factor_coef Fsqd
_refine_ls_weighting_details 'calc w=1/[\s^2^(Fo^2^)+(0.0767P)^2^+114.9580P] where P=(Fo^2^+2Fc^2^)/3'
_refine_ls_weighting_scheme calc
_refine_ls_wR_factor_gt 0.1429
_refine_ls_wR_factor_ref 0.1669
_reflns_number_gt 13579
_reflns_number_total 18557
_reflns_threshold_expression >2sigma(I)
_cod_data_source_file b819455f.txt
_cod_data_source_block 12
_cod_depositor_comments
;
The following automatic conversions were performed:
'_symmetry_cell_setting' value 'Triclinic' changed to 'triclinic'
according to '/home/saulius/struct/CIF-dictionaries/cif_core.dic'
dictionary named 'cif_core.dic' version 2.4.1 from 2010-06-29.

Automatic conversion script
Id: cif_fix_enum 1527 2010-12-29 10:47:43Z saulius 
;
_cod_original_cell_volume 5339.0(17)
_cod_original_sg_symbol_H-M P-1
_cod_database_code 7200641

loop_
_symmetry_equiv_pos_as_xyz
'x, y, z'
'-x, -y, -z'

loop_
_atom_site_label
_atom_site_type_symbol
_atom_site_fract_x
_atom_site_fract_y
_atom_site_fract_z
_atom_site_U_iso_or_equiv
_atom_site_adp_type
_atom_site_occupancy
_atom_site_symmetry_multiplicity
_atom_site_calc_flag
_atom_site_refinement_flags
_atom_site_disorder_assembly
_atom_site_disorder_group
C1 C 0.4986(9) -0.2120(7) -0.0134(8) 0.0368(19) Uani 1 1 d DU . .
H1 H 0.4604 -0.2024 0.0323 0.044 Uiso 1 1 calc R . .
C2 C 0.5307(8) -0.2889(6) 0.0271(9) 0.040(2) Uani 1 1 d DU . .
H2D H 0.581 -0.2915 -0.0147 0.048 Uiso 1 1 calc R . .
H2E H 0.5472 -0.288 0.071 0.048 Uiso 1 1 calc R . .
C3 C 0.4711(9) -0.3634(7) 0.0647(8) 0.044(2) Uani 1 1 d DU . .
H3D H 0.4743 -0.3996 0.1193 0.053 Uiso 1 1 calc R . .
H3E H 0.4146 -0.3489 0.0745 0.053 Uiso 1 1 calc R . .
C4 C 0.4832(11) -0.4090(8) 0.0157(8) 0.047(2) Uani 1 1 d DU . .
H4D H 0.5408 -0.4206 0.0031 0.056 Uiso 1 1 calc R . .
H4E H 0.4469 -0.4605 0.0518 0.056 Uiso 1 1 calc R . .
C5 C 0.4671(10) -0.3707(8) -0.0642(7) 0.046(2) Uani 1 1 d DU . .
H5D H 0.4097 -0.3584 -0.0517 0.055 Uiso 1 1 calc R . .
H5E H 0.4705 -0.4102 -0.0849 0.055 Uiso 1 1 calc R . .
C6 C 0.5231(9) -0.2958(6) -0.1331(8) 0.042(2) Uani 1 1 d DU . .
H6D H 0.5759 -0.2958 -0.124 0.05 Uiso 1 1 calc R . .
H6E H 0.5351 -0.2982 -0.1856 0.05 Uiso 1 1 calc R . .
C7 C 0.4925(9) -0.2178(7) -0.1438(7) 0.039(2) Uani 1 1 d DU . .
H7D H 0.4532 -0.2088 -0.1731 0.047 Uiso 1 1 calc R . .
H7E H 0.54 -0.1753 -0.1805 0.047 Uiso 1 1 calc R . .
C8 C 0.4507(8) -0.2080(9) -0.0670(8) 0.0383(19) Uani 1 1 d DU . .
H8D H 0.4299 -0.1561 -0.0844 0.046 Uiso 1 1 calc R . .
H8E H 0.4018 -0.2494 -0.0317 0.046 Uiso 1 1 calc R . .
N1 N 0.5691(8) -0.1466(7) -0.0600(7) 0.034(2) Uani 1 1 d U . .
H1A H 0.5974 -0.1502 -0.0268 0.052 Uiso 1 1 calc R . .
H1B H 0.5496 -0.099 -0.0767 0.052 Uiso 1 1 calc R . .
H1C H 0.6033 -0.1506 -0.1051 0.052 Uiso 1 1 calc R . .
C9 C 0.5943(11) 0.2285(9) -0.2668(10) 0.053(2) Uani 1 1 d DU . .
H9 H 0.6528 0.2358 -0.3037 0.064 Uiso 1 1 calc R . .
C10 C 0.5861(11) 0.2939(9) -0.2425(10) 0.058(2) Uani 1 1 d DU . .
H10A H 0.5315 0.3113 -0.2408 0.069 Uiso 1 1 calc R . .
H10B H 0.5866 0.2715 -0.1856 0.069 Uiso 1 1 calc R . .
C11 C 0.6504(13) 0.3657(10) -0.2965(10) 0.069(3) Uani 1 1 d DU . .
H11A H 0.6377 0.4023 -0.2717 0.083 Uiso 1 1 calc R . .
H11B H 0.7039 0.3484 -0.293 0.083 Uiso 1 1 calc R . .
C12 C 0.6630(15) 0.4129(11) -0.3856(10) 0.078(3) Uani 1 1 d DU . .
H12A H 0.6118 0.4362 -0.3893 0.094 Uiso 1 1 calc R . .
H12B H 0.7072 0.4576 -0.4095 0.094 Uiso 1 1 calc R . .
C13 C 0.6843(11) 0.3742(13) -0.4394(12) 0.077(3) Uani 1 1 d DU . .
H13A H 0.7111 0.3274 -0.4145 0.092 Uiso 1 1 calc R . .
H13B H 0.7254 0.4116 -0.4935 0.092 Uiso 1 1 calc R . .
C14 C 0.6134(12) 0.3474(12) -0.4544(11) 0.078(3) Uani 1 1 d DU . .
H14A H 0.5947 0.396 -0.4888 0.094 Uiso 1 1 calc R . .
H14B H 0.6364 0.3204 -0.4888 0.094 Uiso 1 1 calc R . .
C15 C 0.5397(11) 0.2956(11) -0.3867(10) 0.074(3) Uani 1 1 d DU . .
H15A H 0.5085 0.2782 -0.4121 0.088 Uiso 1 1 calc R . .
H15B H 0.5059 0.3299 -0.3661 0.088 Uiso 1 1 calc R . .
C16 C 0.5405(12) 0.2222(10) -0.3112(10) 0.059(3) Uani 1 1 d DU . .
H16A H 0.4832 0.2038 -0.2711 0.071 Uiso 1 1 calc R . .
H16B H 0.5578 0.1802 -0.3279 0.071 Uiso 1 1 calc R . .
N2 N 0.5794(9) 0.1500(8) -0.1911(8) 0.042(3) Uani 1 1 d U . .
H2A H 0.612 0.1518 -0.1635 0.063 Uiso 1 1 calc R . .
H2B H 0.5917 0.111 -0.2065 0.063 Uiso 1 1 calc R . .
H2C H 0.5255 0.1398 -0.1577 0.063 Uiso 1 1 calc R . .
C17 C 0.8540(12) 0.2774(11) -0.5858(16) 0.084(3) Uani 1 1 d DU . .
H17 H 0.885 0.2724 -0.6369 0.1 Uiso 1 1 calc R . .
C18 C 0.7878(13) 0.3118(11) -0.6153(15) 0.090(4) Uani 1 1 d DU . .
H18A H 0.7359 0.291 -0.5666 0.108 Uiso 1 1 calc R . .
H18B H 0.7833 0.29 -0.6519 0.108 Uiso 1 1 calc R . .
C19 C 0.7895(13) 0.4002(11) -0.6609(13) 0.094(4) Uani 1 1 d DU . .
H19A H 0.7323 0.411 -0.6562 0.112 Uiso 1 1 calc R . .
H19B H 0.8079 0.4245 -0.6322 0.112 Uiso 1 1 calc R . .
C20 C 0.8425(12) 0.4411(14) -0.7500(13) 0.099(4) Uani 1 1 d DU . .
H20A H 0.8173 0.4232 -0.7793 0.118 Uiso 1 1 calc R . .
H20B H 0.8385 0.4985 -0.7701 0.118 Uiso 1 1 calc R . .
C21 C 0.9304(12) 0.4334(16) -0.7773(13) 0.100(4) Uani 1 1 d DU . .
H21A H 0.9553 0.4736 -0.836 0.12 Uiso 1 1 calc R . .
H21B H 0.9343 0.3808 -0.776 0.12 Uiso 1 1 calc R . .
C22 C 0.9838(14) 0.4409(14) -0.7345(13) 0.101(4) Uani 1 1 d DU . .
H22A H 1.0384 0.4293 -0.7616 0.121 Uiso 1 1 calc R . .
H22B H 0.9913 0.4979 -0.7495 0.121 Uiso 1 1 calc R . .
C23 C 0.9681(16) 0.3986(12) -0.6469(12) 0.097(4) Uani 1 1 d DU . .
H23A H 0.9367 0.4323 -0.6237 0.117 Uiso 1 1 calc R . .
H23B H 1.0227 0.4004 -0.6417 0.117 Uiso 1 1 calc R . .
C24 C 0.9265(13) 0.3161(11) -0.5879(14) 0.090(4) Uani 1 1 d DU . .
H24A H 0.9698 0.2816 -0.5928 0.108 Uiso 1 1 calc R . .
H24B H 0.9121 0.3121 -0.5322 0.108 Uiso 1 1 calc R . .
N3 N 0.8381(10) 0.1925(9) -0.5331(9) 0.055(3) Uani 1 1 d U . .
H3A H 0.8807 0.1765 -0.5147 0.082 Uiso 1 1 calc R . .
H3B H 0.8333 0.1674 -0.5622 0.082 Uiso 1 1 calc R . .
H3C H 0.7905 0.1802 -0.4891 0.082 Uiso 1 1 calc R . .
C25 C 0.8601(10) -0.1844(9) -0.0875(10) 0.053(3) Uani 1 1 d DU . .
H25 H 0.8249 -0.1713 -0.1221 0.064 Uiso 1 1 calc R . .
C26 C 0.8060(11) -0.2371(9) 0.0005(10) 0.063(3) Uani 1 1 d DU . .
H26A H 0.7659 -0.2058 0.0199 0.075 Uiso 1 1 calc R . .
H26B H 0.8408 -0.2537 0.035 0.075 Uiso 1 1 calc R . .
C27 C 0.7588(11) -0.3109(9) 0.0144(14) 0.072(3) Uani 1 1 d DU . .
H27A H 0.702 -0.3187 0.0537 0.086 Uiso 1 1 calc R . .
H27B H 0.7546 -0.3018 -0.0386 0.086 Uiso 1 1 calc R . .
C28 C 0.7959(11) -0.3855(10) 0.0471(13) 0.081(3) Uani 1 1 d DU . .
H28A H 0.7828 -0.404 0.1068 0.097 Uiso 1 1 calc R . .
H28B H 0.768 -0.4265 0.0417 0.097 Uiso 1 1 calc R . .
C29 C 0.8861(12) -0.3820(13) 0.0084(11) 0.082(3) Uani 1 1 d DU . .
H29A H 0.9018 -0.4342 0.0397 0.099 Uiso 1 1 calc R . .
H29B H 0.9143 -0.3422 0.015 0.099 Uiso 1 1 calc R . .
C30 C 0.9189(15) -0.3620(10) -0.0815(11) 0.083(3) Uani 1 1 d DU . .
H30A H 0.9766 -0.3732 -0.0952 0.099 Uiso 1 1 calc R . .
H30B H 0.8871 -0.3994 -0.0881 0.099 Uiso 1 1 calc R . .
C31 C 0.9184(14) -0.2807(9) -0.1447(11) 0.071(3) Uani 1 1 d DU . .
H31A H 0.8638 -0.2781 -0.1508 0.085 Uiso 1 1 calc R . .
H31B H 0.9602 -0.2717 -0.1983 0.085 Uiso 1 1 calc R . .
C32 C 0.9355(10) -0.2127(10) -0.1277(12) 0.063(3) Uani 1 1 d DU . .
H32A H 0.9688 -0.2301 -0.0917 0.076 Uiso 1 1 calc R . .
H32B H 0.9691 -0.1673 -0.1807 0.076 Uiso 1 1 calc R . .
N4 N 0.8893(9) -0.1072(8) -0.0915(9) 0.046(3) Uani 1 1 d U . .
H4A H 0.845 -0.0876 -0.0687 0.069 Uiso 1 1 calc R . .
H4B H 0.9161 -0.0712 -0.1452 0.069 Uiso 1 1 calc R . .
H4C H 0.9242 -0.1169 -0.0631 0.069 Uiso 1 1 calc R . .
C33 C 0.9114(12) 0.2203(12) -0.2664(10) 0.071(3) Uani 1 1 d DU . .
H33 H 0.8642 0.248 -0.2791 0.086 Uiso 1 1 calc R . .
C34 C 0.9748(13) 0.2336(11) -0.3472(10) 0.078(3) Uani 1 1 d DU . .
H34A H 0.9535 0.2024 -0.368 0.093 Uiso 1 1 calc R . .
H34B H 1.0249 0.2123 -0.337 0.093 Uiso 1 1 calc R . .
C35 C 0.9997(13) 0.3190(11) -0.4145(12) 0.091(4) Uani 1 1 d DU . .
H35A H 1.0463 0.3419 -0.409 0.109 Uiso 1 1 calc R . .
H35B H 1.021 0.3181 -0.4683 0.109 Uiso 1 1 calc R . .
C36 C 0.9368(15) 0.3745(13) -0.4186(13) 0.097(4) Uani 1 1 d DU . .
H36A H 0.9511 0.4122 -0.478 0.116 Uiso 1 1 calc R . .
H36B H 0.8838 0.3423 -0.4016 0.116 Uiso 1 1 calc R . .
C37 C 0.9183(17) 0.4227(12) -0.3753(12) 0.100(4) Uani 1 1 d DU . .
H37A H 0.8728 0.4518 -0.3889 0.12 Uiso 1 1 calc R . .
H37B H 0.9673 0.4629 -0.4003 0.12 Uiso 1 1 calc R . .
C38 C 0.8950(15) 0.3867(13) -0.2834(12) 0.096(4) Uani 1 1 d DU . .
H38A H 0.887 0.4302 -0.268 0.115 Uiso 1 1 calc R . .
H38B H 0.8411 0.3528 -0.2573 0.115 Uiso 1 1 calc R . .
C39 C 0.9534(14) 0.3385(10) -0.2473(14) 0.085(3) Uani 1 1 d DU . .
H39A H 0.954 0.3485 -0.2014 0.102 Uiso 1 1 calc R . .
H39B H 1.0095 0.3573 -0.29 0.102 Uiso 1 1 calc R . .
C40 C 0.9352(14) 0.2495(10) -0.2145(11) 0.076(3) Uani 1 1 d DU . .
H40A H 0.9847 0.2259 -0.2052 0.091 Uiso 1 1 calc R . .
H40B H 0.8901 0.2282 -0.1599 0.091 Uiso 1 1 calc R . .
N5 N 0.8795(9) 0.1359(9) -0.2145(9) 0.054(3) Uani 1 1 d U . .
H5A H 0.8391 0.1288 -0.1667 0.081 Uiso 1 1 calc R . .
H5B H 0.9211 0.1083 -0.2027 0.081 Uiso 1 1 calc R . .
H5C H 0.8583 0.1181 -0.2418 0.081 Uiso 1 1 calc R . .
C41 C 0.7605(18) -0.2760(12) 0.6720(12) 0.095(3) Uani 1 1 d DU . .
H41 H 0.6998 -0.2905 0.704 0.115 Uiso 1 1 calc R . .
C42 C 0.8047(16) -0.3145(12) 0.7317(12) 0.101(4) Uani 1 1 d DU . .
H42A H 0.8536 -0.3336 0.7046 0.121 Uiso 1 1 calc R . .
H42B H 0.8251 -0.2732 0.7417 0.121 Uiso 1 1 calc R . .
C43 C 0.7564(19) -0.3823(12) 0.8136(12) 0.112(4) Uani 1 1 d DU . .
H43A H 0.791 -0.398 0.8483 0.134 Uiso 1 1 calc R . .
H43B H 0.7077 -0.3632 0.8409 0.134 Uiso 1 1 calc R . .
C44 C 0.727(2) -0.4540(13) 0.8126(15) 0.118(4) Uani 1 1 d DU . .
H44A H 0.7765 -0.4813 0.8036 0.141 Uiso 1 1 calc R . .
H44B H 0.6899 -0.4884 0.87 0.141 Uiso 1 1 calc R . .
C45 C 0.6867(16) -0.4589(16) 0.7606(13) 0.118(4) Uani 1 1 d DU . .
H45A H 0.6443 -0.4227 0.7601 0.141 Uiso 1 1 calc R . .
H45B H 0.6563 -0.5133 0.7905 0.141 Uiso 1 1 calc R . .
C46 C 0.7281(18) -0.4430(13) 0.6738(13) 0.116(4) Uani 1 1 d DU . .
H46A H 0.7482 -0.4929 0.6756 0.139 Uiso 1 1 calc R . .
H46B H 0.6846 -0.434 0.6494 0.139 Uiso 1 1 calc R . .
C47 C 0.7966(16) -0.3794(11) 0.6144(14) 0.108(4) Uani 1 1 d DU . .
H47A H 0.813 -0.3798 0.5605 0.129 Uiso 1 1 calc R . .
H47B H 0.8442 -0.3912 0.6332 0.129 Uiso 1 1 calc R . .
C48 C 0.7793(19) -0.2957(11) 0.6011(12) 0.101(4) Uani 1 1 d DU . .
H48A H 0.8278 -0.2581 0.5554 0.121 Uiso 1 1 calc R . .
H48B H 0.7322 -0.2844 0.5817 0.121 Uiso 1 1 calc R . .
N6 N 0.7822(12) -0.1889(10) 0.6402(10) 0.068(4) Uani 1 1 d U . .
H6A H 0.7734 -0.1784 0.6835 0.102 Uiso 1 1 calc R . .
H6B H 0.7501 -0.1617 0.611 0.102 Uiso 1 1 calc R . .
H6C H 0.8362 -0.1736 0.6067 0.102 Uiso 1 1 calc R . .
C49 C 0.7473(19) -0.1926(12) 0.2769(14) 0.102(4) Uani 1 1 d DU . .
H49 H 0.6861 -0.2038 0.3062 0.122 Uiso 1 1 calc R . .
C50 C 0.7792(17) -0.2366(10) 0.3455(14) 0.107(4) Uani 1 1 d DU . .
H50A H 0.7801 -0.2028 0.3721 0.129 Uiso 1 1 calc R . .
H50B H 0.8371 -0.2433 0.3207 0.129 Uiso 1 1 calc R . .
C51 C 0.7332(18) -0.3169(12) 0.4121(13) 0.118(4) Uani 1 1 d DU . .
H51A H 0.7378 -0.325 0.4647 0.142 Uiso 1 1 calc R . .
H51B H 0.6741 -0.3163 0.419 0.142 Uiso 1 1 calc R . .
C52 C 0.760(2) -0.3858(12) 0.3987(14) 0.120(4) Uani 1 1 d DU . .
H52A H 0.7101 -0.4246 0.4227 0.144 Uiso 1 1 calc R . .
H52B H 0.7948 -0.4108 0.4325 0.144 Uiso 1 1 calc R . .
C53 C 0.8067(16) -0.3774(13) 0.3139(15) 0.121(4) Uani 1 1 d DU . .
H53A H 0.8507 -0.3314 0.2839 0.145 Uiso 1 1 calc R . .
H53B H 0.8336 -0.4254 0.3196 0.145 Uiso 1 1 calc R . .
C54 C 0.754(2) -0.3662(13) 0.2631(17) 0.118(4) Uani 1 1 d DU . .
H54A H 0.7895 -0.3663 0.2111 0.142 Uiso 1 1 calc R . .
H54B H 0.7119 -0.4139 0.2933 0.142 Uiso 1 1 calc R . .
C55 C 0.7102(17) -0.2971(12) 0.2402(18) 0.110(4) Uani 1 1 d DU . .
H55A H 0.6598 -0.3068 0.2883 0.132 Uiso 1 1 calc R . .
H55B H 0.6925 -0.2927 0.195 0.132 Uiso 1 1 calc R . .
C56 C 0.7591(18) -0.2175(12) 0.2123(13) 0.107(4) Uani 1 1 d DU . .
H56A H 0.8185 -0.2204 0.1887 0.128 Uiso 1 1 calc R . .
H56B H 0.7438 -0.1758 0.1674 0.128 Uiso 1 1 calc R . .
N7 N 0.7649(14) -0.1083(11) 0.2481(14) 0.090(4) Uani 1 1 d U . .
H7A H 0.7554 -0.0988 0.2921 0.135 Uiso 1 1 calc R . .
H7B H 0.7317 -0.0821 0.2198 0.135 Uiso 1 1 calc R . .
H7C H 0.8186 -0.0909 0.2141 0.135 Uiso 1 1 calc R . .
C57 C 0.5347(13) 0.2827(10) 0.3652(12) 0.079(3) Uani 1 1 d DU . .
H57 H 0.5699 0.2879 0.3948 0.095 Uiso 1 1 calc R . .
C58 C 0.6025(13) 0.3171(10) 0.2864(11) 0.084(4) Uani 1 1 d DU . .
H58A H 0.5997 0.282 0.2618 0.1 Uiso 1 1 calc R . .
H58B H 0.6526 0.3076 0.3011 0.1 Uiso 1 1 calc R . .
C59 C 0.6231(13) 0.3976(10) 0.2166(12) 0.078(3) Uani 1 1 d DU . .
H59A H 0.6363 0.3917 0.1658 0.093 Uiso 1 1 calc R . .
H59B H 0.6748 0.4216 0.2134 0.093 Uiso 1 1 calc R . .
C60 C 0.5646(14) 0.4572(11) 0.2121(12) 0.077(3) Uani 1 1 d DU . .
H60A H 0.5788 0.4959 0.1531 0.092 Uiso 1 1 calc R . .
H60B H 0.5088 0.4291 0.2311 0.092 Uiso 1 1 calc R . .
C61 C 0.5592(15) 0.5029(10) 0.2581(10) 0.078(3) Uani 1 1 d DU . .
H61A H 0.5128 0.5341 0.2532 0.094 Uiso 1 1 calc R . .
H61B H 0.6103 0.5412 0.2301 0.094 Uiso 1 1 calc R . .
C62 C 0.5474(13) 0.4577(11) 0.3480(10) 0.077(3) Uani 1 1 d DU . .
H62A H 0.5974 0.4322 0.3521 0.092 Uiso 1 1 calc R . .
H62B H 0.5448 0.4967 0.3692 0.092 Uiso 1 1 calc R . .
C63 C 0.4754(13) 0.3961(10) 0.4038(13) 0.079(3) Uani 1 1 d DU . .
H63A H 0.4265 0.4207 0.3938 0.095 Uiso 1 1 calc R . .
H63B H 0.4693 0.3843 0.4608 0.095 Uiso 1 1 calc R . .
C64 C 0.4690(12) 0.3176(10) 0.4037(14) 0.083(3) Uani 1 1 d DU . .
H64A H 0.4454 0.2777 0.4627 0.1 Uiso 1 1 calc R . .
H64B H 0.4258 0.3192 0.3803 0.1 Uiso 1 1 calc R . .
N8 N 0.5269(9) 0.1950(8) 0.4075(9) 0.048(3) Uani 1 1 d U . .
H8A H 0.5703 0.1788 0.3788 0.073 Uiso 1 1 calc R . .
H8B H 0.479 0.1742 0.4102 0.073 Uiso 1 1 calc R . .
H8C H 0.5268 0.1781 0.4596 0.073 Uiso 1 1 calc R . .
C65 C 0.7935(13) 0.2086(9) 0.0799(10) 0.059(2) Uani 1 1 d DU . .
H65 H 0.733 0.1984 0.1126 0.071 Uiso 1 1 calc R . .
C66 C 0.8359(12) 0.2378(10) 0.1196(11) 0.060(2) Uani 1 1 d DU . .
H66A H 0.8954 0.2518 0.0854 0.071 Uiso 1 1 calc R . .
H66B H 0.8304 0.1934 0.1742 0.071 Uiso 1 1 calc R . .
C67 C 0.8065(13) 0.3079(9) 0.1321(11) 0.068(3) Uani 1 1 d DU . .
H67A H 0.7486 0.3093 0.1346 0.082 Uiso 1 1 calc R . .
H67B H 0.8063 0.2988 0.1867 0.082 Uiso 1 1 calc R . .
C68 C 0.8542(14) 0.3882(10) 0.0688(10) 0.078(3) Uani 1 1 d DU . .
H68A H 0.817 0.4282 0.0715 0.093 Uiso 1 1 calc R . .
H68B H 0.8994 0.397 0.0856 0.093 Uiso 1 1 calc R . .
C69 C 0.8912(12) 0.4048(12) -0.0194(10) 0.078(3) Uani 1 1 d DU . .
H69A H 0.9252 0.3627 -0.0222 0.094 Uiso 1 1 calc R . .
H69B H 0.9286 0.4557 -0.0508 0.094 Uiso 1 1 calc R . .
C70 C 0.8314(13) 0.4095(10) -0.0617(13) 0.081(3) Uani 1 1 d DU . .
H70A H 0.7985 0.4523 -0.059 0.097 Uiso 1 1 calc R . .
H70B H 0.8643 0.4272 -0.1208 0.097 Uiso 1 1 calc R . .
C71 C 0.7722(12) 0.3392(9) -0.0337(14) 0.078(3) Uani 1 1 d DU . .
H71A H 0.7512 0.3492 -0.0785 0.094 Uiso 1 1 calc R . .
H71B H 0.7247 0.3349 0.0145 0.094 Uiso 1 1 calc R . .
C72 C 0.8045(13) 0.2596(9) -0.0097(10) 0.064(3) Uani 1 1 d DU . .
H72A H 0.7774 0.2283 -0.0267 0.077 Uiso 1 1 calc R . .
H72B H 0.8642 0.2696 -0.0426 0.077 Uiso 1 1 calc R . .
N9 N 0.8208(11) 0.1297(9) 0.0888(10) 0.059(3) Uani 1 1 d U . .
H9A H 0.7943 0.1097 0.0666 0.088 Uiso 1 1 calc R . .
H9B H 0.8083 0.0953 0.1433 0.088 Uiso 1 1 calc R . .
H9C H 0.8762 0.1366 0.0617 0.088 Uiso 1 1 calc R . .
Pb1 Pb 0.94147(3) 0.00429(3) 0.41858(3) 0.02841(14) Uani 1 1 d U . .
Pb2 Pb 0.68560(3) 0.00544(3) 0.46721(3) 0.02988(14) Uani 1 1 d U . .
Pb3 Pb 0.52528(3) 0.00261(3) 0.33343(3) 0.02724(13) Uani 1 1 d U . .
Pb4 Pb 0.65850(3) 0.00366(3) 0.02094(3) 0.02334(13) Uani 1 1 d U . .
Pb5 Pb 1 0 0 0.03018(19) Uani 1 2 d SU . .
Pb6 Pb 0.75235(3) -0.00078(3) -0.28343(3) 0.02399(13) Uani 1 1 d U . .
Cl1 Cl 0.9797(3) -0.1269(3) 0.5533(3) 0.0493(10) Uani 1 1 d U . .
Cl2 Cl 0.8542(3) 0.1241(2) 0.3372(2) 0.0404(7) Uani 1 1 d U . .
Cl3 Cl 0.8210(2) -0.0978(2) 0.4323(2) 0.0387(7) Uani 1 1 d U . .
Cl4 Cl 0.5 0 0.5 0.0254(7) Uani 1 2 d SU . .
Cl5 Cl 0.3632(2) -0.1200(2) 0.4782(2) 0.0345(7) Uani 1 1 d U . .
Cl6 Cl 0.3907(2) 0.1181(2) 0.3738(2) 0.0335(8) Uani 1 1 d . . .
Cl7 Cl 0.6128(3) -0.1124(3) 0.4060(3) 0.0481(9) Uani 1 1 d U . .
Cl8 Cl 0.6473(2) 0.1164(2) 0.3003(2) 0.0353(6) Uani 1 1 d U . .
Cl9 Cl 0.6384(2) 0.0099(3) 0.1788(2) 0.0425(8) Uani 1 1 d U . .
Cl10 Cl 0.5 0 0 0.0329(9) Uani 1 2 d SU . .
Cl11 Cl 0.7287(2) -0.0163(2) -0.1219(2) 0.0298(6) Uani 1 1 d U . .
Cl12 Cl 0.8262(2) -0.0021(3) 0.0176(2) 0.0384(8) Uani 1 1 d U . .
Cl13 Cl 0.6139(2) -0.1615(2) 0.0968(2) 0.0358(7) Uani 1 1 d U . .
Cl14 Cl 0.7028(2) 0.1685(2) -0.1017(2) 0.0377(7) Uani 1 1 d U . .
Cl15 Cl 1.0097(3) 0.1633(3) -0.0316(3) 0.0558(11) Uani 1 1 d U . .
Cl16 Cl 0.9645(3) -0.0511(3) 0.1709(3) 0.0562(11) Uani 1 1 d U . .
Cl17 Cl 0.5810(2) 0.0041(2) -0.2344(2) 0.0303(7) Uani 1 1 d U . .
Cl18 Cl 0.9233(2) -0.0004(3) -0.2867(2) 0.0386(8) Uani 1 1 d U . .
Cl19 Cl 0.8019(2) 0.0023(2) -0.4452(2) 0.0301(7) Uani 1 1 d U . .
Cl20 Cl 0.7830(2) 0.1650(2) -0.3484(2) 0.0352(7) Uani 1 1 d U . .
Cl21 Cl 0.7195(2) -0.1722(2) -0.1956(2) 0.0327(7) Uani 1 1 d U . .

loop_
_atom_site_aniso_label
_atom_site_aniso_U_11
_atom_site_aniso_U_22
_atom_site_aniso_U_33
_atom_site_aniso_U_23
_atom_site_aniso_U_13
_atom_site_aniso_U_12
C1 0.042(4) 0.033(4) 0.036(4) -0.018(4) -0.012(3) 0.005(3)
C2 0.046(5) 0.034(4) 0.038(4) -0.015(4) -0.014(4) 0.005(3)
C3 0.050(5) 0.034(4) 0.042(4) -0.015(4) -0.011(4) 0.003(4)
C4 0.053(5) 0.035(4) 0.047(4) -0.019(3) -0.011(4) 0.002(4)
C5 0.050(5) 0.039(4) 0.047(4) -0.022(4) -0.011(4) 0.001(4)
C6 0.046(5) 0.040(4) 0.041(4) -0.023(3) -0.012(4) 0.002(4)
C7 0.042(5) 0.039(4) 0.039(4) -0.020(4) -0.015(4) 0.003(4)
C8 0.041(4) 0.035(4) 0.038(4) -0.018(3) -0.013(3) 0.005(4)
N1 0.037(5) 0.034(4) 0.031(6) -0.015(4) -0.009(4) 0.006(4)
C9 0.066(5) 0.051(5) 0.043(4) -0.024(4) -0.016(4) 0.004(4)
C10 0.071(6) 0.046(5) 0.050(5) -0.023(4) -0.013(5) 0.000(5)
C11 0.080(6) 0.051(5) 0.060(5) -0.020(4) -0.012(5) -0.007(5)
C12 0.086(6) 0.061(6) 0.059(5) -0.015(4) -0.010(5) -0.008(5)
C13 0.086(6) 0.067(6) 0.054(5) -0.015(4) -0.014(5) -0.008(5)
C14 0.085(6) 0.072(6) 0.052(5) -0.010(4) -0.019(5) -0.004(5)
C15 0.080(6) 0.070(6) 0.049(5) -0.008(4) -0.023(4) -0.001(5)
C16 0.073(6) 0.057(5) 0.043(5) -0.019(4) -0.021(4) 0.002(5)
N2 0.046(7) 0.047(5) 0.037(5) -0.028(4) -0.010(5) 0.005(5)
C17 0.076(6) 0.061(5) 0.092(7) -0.013(5) -0.034(5) -0.006(5)
C18 0.075(6) 0.064(6) 0.098(7) -0.009(5) -0.032(6) -0.003(5)
C19 0.079(6) 0.065(6) 0.099(7) -0.008(6) -0.030(6) -0.002(5)
C20 0.083(7) 0.071(6) 0.099(7) -0.006(6) -0.029(6) -0.003(6)
C21 0.082(7) 0.074(6) 0.099(7) -0.006(6) -0.026(6) -0.006(6)
C22 0.081(7) 0.072(6) 0.103(7) -0.007(6) -0.025(6) -0.011(6)
C23 0.080(7) 0.067(6) 0.104(7) -0.007(6) -0.029(6) -0.015(5)
C24 0.079(6) 0.062(6) 0.101(7) -0.011(5) -0.033(6) -0.013(5)
N3 0.068(8) 0.054(5) 0.053(7) -0.035(5) -0.020(6) 0.005(5)
C25 0.061(6) 0.055(5) 0.062(5) -0.038(4) -0.028(4) 0.020(4)
C26 0.065(6) 0.059(5) 0.067(5) -0.033(5) -0.023(5) 0.019(4)
C27 0.074(6) 0.059(5) 0.079(6) -0.032(5) -0.024(5) 0.013(4)
C28 0.082(6) 0.058(5) 0.086(6) -0.029(5) -0.020(5) 0.016(5)
C29 0.084(6) 0.057(5) 0.090(6) -0.029(5) -0.020(6) 0.019(5)
C30 0.088(6) 0.055(5) 0.093(6) -0.035(5) -0.017(5) 0.019(5)
C31 0.081(6) 0.054(5) 0.081(6) -0.043(4) -0.019(5) 0.021(5)
C32 0.071(6) 0.057(5) 0.071(6) -0.041(4) -0.022(5) 0.023(4)
N4 0.060(7) 0.053(5) 0.049(6) -0.033(5) -0.034(5) 0.024(5)
C33 0.077(6) 0.076(6) 0.059(5) -0.028(5) -0.024(5) -0.021(5)
C34 0.084(7) 0.082(6) 0.059(5) -0.027(5) -0.020(5) -0.023(5)
C35 0.095(7) 0.087(7) 0.066(6) -0.020(5) -0.018(6) -0.022(5)
C36 0.103(7) 0.086(7) 0.071(6) -0.017(5) -0.020(6) -0.018(6)
C37 0.107(7) 0.083(7) 0.077(6) -0.018(5) -0.020(6) -0.017(6)
C38 0.105(7) 0.079(6) 0.079(6) -0.022(5) -0.021(6) -0.019(6)
C39 0.098(7) 0.074(6) 0.074(6) -0.031(5) -0.022(5) -0.025(6)
C40 0.085(7) 0.074(6) 0.066(5) -0.031(5) -0.024(5) -0.026(5)
N5 0.051(7) 0.068(6) 0.053(6) -0.036(5) -0.018(5) -0.004(6)
C41 0.158(9) 0.065(6) 0.070(6) -0.031(5) -0.047(6) -0.001(6)
C42 0.163(10) 0.064(6) 0.070(6) -0.022(5) -0.047(6) 0.007(6)
C43 0.167(10) 0.072(6) 0.077(6) -0.018(5) -0.043(7) 0.003(7)
C44 0.169(10) 0.074(6) 0.084(6) -0.018(6) -0.039(7) -0.006(7)
C45 0.172(10) 0.073(6) 0.086(7) -0.022(6) -0.037(7) -0.008(7)
C46 0.173(10) 0.067(6) 0.090(7) -0.028(6) -0.035(7) -0.008(7)
C47 0.170(10) 0.064(6) 0.083(7) -0.035(5) -0.036(7) -0.006(7)
C48 0.167(10) 0.065(6) 0.077(6) -0.037(5) -0.043(7) -0.004(7)
N6 0.107(10) 0.066(6) 0.046(7) -0.027(5) -0.043(7) -0.002(7)
C49 0.155(10) 0.071(6) 0.114(8) -0.044(6) -0.087(8) 0.023(7)
C50 0.160(10) 0.078(6) 0.113(8) -0.041(6) -0.089(8) 0.024(7)
C51 0.169(10) 0.081(6) 0.118(8) -0.035(6) -0.082(8) 0.026(7)
C52 0.174(11) 0.077(6) 0.121(8) -0.035(7) -0.083(8) 0.023(7)
C53 0.175(10) 0.079(7) 0.124(8) -0.039(7) -0.083(8) 0.024(7)
C54 0.175(11) 0.075(6) 0.125(8) -0.043(7) -0.082(8) 0.023(7)
C55 0.171(10) 0.075(7) 0.118(8) -0.050(6) -0.084(8) 0.022(7)
C56 0.163(10) 0.076(6) 0.115(8) -0.047(6) -0.086(8) 0.022(7)
N7 0.114(11) 0.071(6) 0.113(10) -0.045(7) -0.070(9) 0.024(8)
C57 0.082(6) 0.048(5) 0.074(6) -0.020(4) -0.001(5) 0.011(5)
C58 0.085(6) 0.052(5) 0.074(6) -0.018(5) 0.001(5) 0.011(5)
C59 0.084(7) 0.053(5) 0.069(6) -0.020(4) -0.007(5) 0.009(5)
C60 0.087(7) 0.054(5) 0.069(6) -0.022(5) -0.013(6) 0.010(5)
C61 0.089(7) 0.055(5) 0.073(6) -0.024(5) -0.015(5) 0.010(5)
C62 0.087(7) 0.055(5) 0.072(6) -0.027(5) -0.014(6) 0.012(5)
C63 0.087(7) 0.055(5) 0.074(6) -0.026(5) -0.008(5) 0.014(5)
C64 0.086(6) 0.049(5) 0.079(6) -0.022(5) 0.000(5) 0.013(5)
N8 0.054(7) 0.046(5) 0.055(6) -0.030(5) -0.020(5) 0.000(5)
C65 0.069(6) 0.053(5) 0.056(5) -0.026(4) -0.021(5) -0.004(4)
C66 0.073(6) 0.051(5) 0.057(5) -0.031(4) -0.017(5) -0.005(5)
C67 0.082(6) 0.050(5) 0.066(5) -0.031(4) -0.010(5) -0.006(5)
C68 0.087(7) 0.050(5) 0.075(6) -0.026(5) -0.006(5) -0.006(5)
C69 0.085(7) 0.052(5) 0.072(5) -0.022(5) -0.009(5) -0.006(5)
C70 0.084(7) 0.055(5) 0.073(6) -0.015(5) -0.011(5) -0.001(5)
C71 0.078(6) 0.060(5) 0.069(6) -0.013(5) -0.016(5) -0.001(5)
C72 0.070(6) 0.058(5) 0.059(5) -0.021(5) -0.024(5) -0.004(5)
N9 0.076(8) 0.050(5) 0.057(7) -0.027(5) -0.027(6) -0.007(6)
Pb1 0.0206(3) 0.0373(3) 0.0284(3) -0.0190(3) -0.0046(2) 0.0044(2)
Pb2 0.0253(3) 0.0369(3) 0.0282(3) -0.0168(3) -0.0082(2) 0.0063(2)
Pb3 0.0272(3) 0.0326(3) 0.0269(3) -0.0165(2) -0.0117(2) 0.0059(2)
Pb4 0.0177(2) 0.0348(3) 0.0213(3) -0.0175(2) -0.0050(2) 0.0033(2)
Pb5 0.0224(4) 0.0418(5) 0.0401(4) -0.0276(4) -0.0158(3) 0.0111(3)
Pb6 0.0264(3) 0.0278(3) 0.0191(2) -0.0141(2) -0.0050(2) 0.0021(2)
Cl1 0.035(2) 0.045(2) 0.065(3) -0.0201(18) -0.0228(19) 0.0110(18)
Cl2 0.0445(15) 0.0412(15) 0.0286(18) -0.0093(15) -0.0137(13) -0.0009(13)
Cl3 0.0370(17) 0.0434(16) 0.045(2) -0.0301(17) -0.0118(16) 0.0066(13)
Cl4 0.0313(13) 0.025(2) 0.0215(14) -0.0098(16) -0.0127(13) 0.0018(14)
Cl5 0.0320(15) 0.036(2) 0.0407(18) -0.0224(16) -0.0121(12) 0.0001(12)
Cl6 0.0278(18) 0.037(2) 0.0315(19) -0.0117(16) -0.0114(15) 0.0040(16)
Cl7 0.0407(18) 0.0414(18) 0.0386(17) -0.0089(16) -0.0013(17) 0.0204(16)
Cl8 0.0345(16) 0.0380(16) 0.0280(14) -0.0152(12) -0.0040(12) -0.0036(11)
Cl9 0.0366(17) 0.070(2) 0.0351(12) -0.0366(15) -0.0123(12) 0.0164(18)
Cl10 0.0197(14) 0.042(2) 0.034(3) -0.015(2) -0.0100(16) 0.0037(16)
Cl11 0.0266(14) 0.0419(16) 0.0243(11) -0.0209(12) -0.0052(11) 0.0034(14)
Cl12 0.0231(11) 0.061(2) 0.053(2) -0.043(2) -0.0178(14) 0.0177(14)
Cl13 0.0390(18) 0.0353(13) 0.0288(15) -0.0128(12) -0.0101(14) 0.0061(13)
Cl14 0.0339(18) 0.0348(13) 0.0413(16) -0.0184(12) -0.0082(16) 0.0009(13)
Cl15 0.070(3) 0.0513(17) 0.083(3) -0.045(2) -0.053(3) 0.0223(19)
Cl16 0.035(2) 0.094(3) 0.0410(17) -0.033(2) -0.0123(17) 0.001(2)
Cl17 0.0305(12) 0.0341(18) 0.0298(17) -0.0162(15) -0.0130(12) 0.0040(12)
Cl18 0.0274(12) 0.054(2) 0.0354(19) -0.0270(18) -0.0041(12) 0.0088(13)
Cl19 0.0361(17) 0.0269(17) 0.0205(12) -0.0125(12) 0.0004(12) -0.0020(15)
Cl20 0.0391(18) 0.0303(12) 0.0343(17) -0.0172(12) -0.0073(15) 0.0011(12)
Cl21 0.0388(18) 0.0304(12) 0.0269(15) -0.0148(11) -0.0073(15) 0.0053(12)

loop_
_atom_type_symbol
_atom_type_description
_atom_type_scat_dispersion_real
_atom_type_scat_dispersion_imag
_atom_type_scat_source
C C 0.0033 0.0016 'International Tables Vol C Tables 4.2.6.8 and 6.1.1.4'
H H 0 0 'International Tables Vol C Tables 4.2.6.8 and 6.1.1.4'
N N 0.0061 0.0033 'International Tables Vol C Tables 4.2.6.8 and 6.1.1.4'
Cl Cl 0.1484 0.1585 'International Tables Vol C Tables 4.2.6.8 and 6.1.1.4'
Pb Pb -3.3944 10.1111 'International Tables Vol C Tables 4.2.6.8 and 6.1.1.4'

loop_
_exptl_crystal_face_index_h
_exptl_crystal_face_index_k
_exptl_crystal_face_index_l
_exptl_crystal_face_perp_dist
0 -1 0 0.03
0 1 0 0.03
0 -1 -3 0.105
0 1 3 0.105
-1 0 -1 0.205
1 0 0 0.26

loop_
_geom_angle_atom_site_label_1
_geom_angle_atom_site_label_2
_geom_angle_atom_site_label_3
_geom_angle
_geom_angle_site_symmetry_1
_geom_angle_site_symmetry_3
_geom_angle_publ_flag
N1 C1 C8 110.8(11) . . ?
N1 C1 C2 108.2(10) . . ?
C8 C1 C2 117.5(10) . . ?
N1 C1 H1 106.6 . . ?
C8 C1 H1 106.6 . . ?
C2 C1 H1 106.6 . . ?
C3 C2 C1 115.5(11) . . ?
C3 C2 H2D 108.4 . . ?
C1 C2 H2D 108.4 . . ?
C3 C2 H2E 108.4 . . ?
C1 C2 H2E 108.4 . . ?
H2D C2 H2E 107.5 . . ?
C4 C3 C2 117.0(12) . . ?
C4 C3 H3D 108 . . ?
C2 C3 H3D 108 . . ?
C4 C3 H3E 108 . . ?
C2 C3 H3E 108 . . ?
H3D C3 H3E 107.3 . . ?
C5 C4 C3 117.7(12) . . ?
C5 C4 H4D 107.9 . . ?
C3 C4 H4D 107.9 . . ?
C5 C4 H4E 107.9 . . ?
C3 C4 H4E 107.9 . . ?
H4D C4 H4E 107.2 . . ?
C4 C5 C6 117.3(12) . . ?
C4 C5 H5D 108 . . ?
C6 C5 H5D 108 . . ?
C4 C5 H5E 108 . . ?
C6 C5 H5E 108 . . ?
H5D C5 H5E 107.2 . . ?
C7 C6 C5 117.4(11) . . ?
C7 C6 H6D 107.9 . . ?
C5 C6 H6D 107.9 . . ?
C7 C6 H6E 107.9 . . ?
C5 C6 H6E 107.9 . . ?
H6D C6 H6E 107.2 . . ?
C6 C7 C8 117.9(11) . . ?
C6 C7 H7D 107.8 . . ?
C8 C7 H7D 107.8 . . ?
C6 C7 H7E 107.8 . . ?
C8 C7 H7E 107.8 . . ?
H7D C7 H7E 107.2 . . ?
C1 C8 C7 119.6(11) . . ?
C1 C8 H8D 107.4 . . ?
C7 C8 H8D 107.4 . . ?
C1 C8 H8E 107.4 . . ?
C7 C8 H8E 107.4 . . ?
H8D C8 H8E 106.9 . . ?
C1 N1 H1A 109.5 . . ?
C1 N1 H1B 109.5 . . ?
H1A N1 H1B 109.5 . . ?
C1 N1 H1C 109.5 . . ?
H1A N1 H1C 109.5 . . ?
H1B N1 H1C 109.5 . . ?
C10 C9 N2 109.3(12) . . ?
C10 C9 C16 118.2(14) . . ?
N2 C9 C16 107.5(12) . . ?
C10 C9 H9 107.1 . . ?
N2 C9 H9 107.1 . . ?
C16 C9 H9 107.1 . . ?
C11 C10 C9 116.9(14) . . ?
C11 C10 H10A 108.1 . . ?
C9 C10 H10A 108.1 . . ?
C11 C10 H10B 108.1 . . ?
C9 C10 H10B 108.1 . . ?
H10A C10 H10B 107.3 . . ?
C12 C11 C10 120.4(15) . . ?
C12 C11 H11A 107.2 . . ?
C10 C11 H11A 107.2 . . ?
C12 C11 H11B 107.2 . . ?
C10 C11 H11B 107.2 . . ?
H11A C11 H11B 106.9 . . ?
C13 C12 C11 119.6(16) . . ?
C13 C12 H12A 107.4 . . ?
C11 C12 H12A 107.4 . . ?
C13 C12 H12B 107.4 . . ?
C11 C12 H12B 107.4 . . ?
H12A C12 H12B 107 . . ?
C12 C13 C14 115.9(16) . . ?
C12 C13 H13A 108.3 . . ?
C14 C13 H13A 108.3 . . ?
C12 C13 H13B 108.3 . . ?
C14 C13 H13B 108.3 . . ?
H13A C13 H13B 107.4 . . ?
C15 C14 C13 122.2(15) . . ?
C15 C14 H14A 106.8 . . ?
C13 C14 H14A 106.8 . . ?
C15 C14 H14B 106.8 . . ?
C13 C14 H14B 106.8 . . ?
H14A C14 H14B 106.6 . . ?
C14 C15 C16 124.6(16) . . ?
C14 C15 H15A 106.2 . . ?
C16 C15 H15A 106.2 . . ?
C14 C15 H15B 106.2 . . ?
C16 C15 H15B 106.2 . . ?
H15A C15 H15B 106.4 . . ?
C9 C16 C15 117.9(13) . . ?
C9 C16 H16A 107.8 . . ?
C15 C16 H16A 107.8 . . ?
C9 C16 H16B 107.8 . . ?
C15 C16 H16B 107.8 . . ?
H16A C16 H16B 107.2 . . ?
C9 N2 H2A 109.5 . . ?
C9 N2 H2B 109.5 . . ?
H2A N2 H2B 109.5 . . ?
C9 N2 H2C 109.5 . . ?
H2A N2 H2C 109.5 . . ?
H2B N2 H2C 109.5 . . ?
N3 C17 C24 113.8(15) . . ?
N3 C17 C18 115.1(14) . . ?
C24 C17 C18 130.0(16) . . ?
N3 C17 H17 93.5 . . ?
C24 C17 H17 93.5 . . ?
C18 C17 H17 93.5 . . ?
C17 C18 C19 121.6(16) . . ?
C17 C18 H18A 106.9 . . ?
C19 C18 H18A 106.9 . . ?
C17 C18 H18B 106.9 . . ?
C19 C18 H18B 106.9 . . ?
H18A C18 H18B 106.7 . . ?
C20 C19 C18 117.0(17) . . ?
C20 C19 H19A 108 . . ?
C18 C19 H19A 108 . . ?
C20 C19 H19B 108 . . ?
C18 C19 H19B 108 . . ?
H19A C19 H19B 107.3 . . ?
C21 C20 C19 121.1(16) . . ?
C21 C20 H20A 107 . . ?
C19 C20 H20A 107 . . ?
C21 C20 H20B 107.1 . . ?
C19 C20 H20B 107.1 . . ?
H20A C20 H20B 106.8 . . ?
C20 C21 C22 121.3(18) . . ?
C20 C21 H21A 107 . . ?
C22 C21 H21A 107 . . ?
C20 C21 H21B 107 . . ?
C22 C21 H21B 107 . . ?
H21A C21 H21B 106.7 . . ?
C23 C22 C21 126.5(17) . . ?
C23 C22 H22A 105.7 . . ?
C21 C22 H22A 105.7 . . ?
C23 C22 H22B 105.7 . . ?
C21 C22 H22B 105.7 . . ?
H22A C22 H22B 106.1 . . ?
C22 C23 C24 127.9(18) . . ?
C22 C23 H23A 105.3 . . ?
C24 C23 H23A 105.3 . . ?
C22 C23 H23B 105.3 . . ?
C24 C23 H23B 105.3 . . ?
H23A C23 H23B 106 . . ?
C17 C24 C23 126.8(16) . . ?
C17 C24 H24A 105.6 . . ?
C23 C24 H24A 105.6 . . ?
C17 C24 H24B 105.6 . . ?
C23 C24 H24B 105.6 . . ?
H24A C24 H24B 106.1 . . ?
C17 N3 H3A 109.5 . . ?
C17 N3 H3B 109.5 . . ?
H3A N3 H3B 109.5 . . ?
C17 N3 H3C 109.5 . . ?
H3A N3 H3C 109.5 . . ?
H3B N3 H3C 109.5 . . ?
C32 C25 C26 119.6(14) . . ?
C32 C25 N4 106.9(13) . . ?
C26 C25 N4 107.1(12) . . ?
C32 C25 H25 107.5 . . ?
C26 C25 H25 107.5 . . ?
N4 C25 H25 107.5 . . ?
C25 C26 C27 115.0(14) . . ?
C25 C26 H26A 108.5 . . ?
C27 C26 H26A 108.5 . . ?
C25 C26 H26B 108.5 . . ?
C27 C26 H26B 108.5 . . ?
H26A C26 H26B 107.5 . . ?
C28 C27 C26 115.0(15) . . ?
C28 C27 H27A 108.5 . . ?
C26 C27 H27A 108.5 . . ?
C28 C27 H27B 108.5 . . ?
C26 C27 H27B 108.5 . . ?
H27A C27 H27B 107.5 . . ?
C29 C28 C27 117.8(15) . . ?
C29 C28 H28A 107.9 . . ?
C27 C28 H28A 107.9 . . ?
C29 C28 H28B 107.9 . . ?
C27 C28 H28B 107.9 . . ?
H28A C28 H28B 107.2 . . ?
C28 C29 C30 116.9(17) . . ?
C28 C29 H29A 108.1 . . ?
C30 C29 H29A 108.1 . . ?
C28 C29 H29B 108.1 . . ?
C30 C29 H29B 108.1 . . ?
H29A C29 H29B 107.3 . . ?
C31 C30 C29 119.6(15) . . ?
C31 C30 H30A 107.4 . . ?
C29 C30 H30A 107.4 . . ?
C31 C30 H30B 107.4 . . ?
C29 C30 H30B 107.4 . . ?
H30A C30 H30B 106.9 . . ?
C30 C31 C32 116.4(15) . . ?
C30 C31 H31A 108.2 . . ?
C32 C31 H31A 108.2 . . ?
C30 C31 H31B 108.2 . . ?
C32 C31 H31B 108.2 . . ?
H31A C31 H31B 107.4 . . ?
C25 C32 C31 115.1(14) . . ?
C25 C32 H32A 108.5 . . ?
C31 C32 H32A 108.5 . . ?
C25 C32 H32B 108.5 . . ?
C31 C32 H32B 108.5 . . ?
H32A C32 H32B 107.5 . . ?
C25 N4 H4A 109.5 . . ?
C25 N4 H4B 109.5 . . ?
H4A N4 H4B 109.5 . . ?
C25 N4 H4C 109.5 . . ?
H4A N4 H4C 109.5 . . ?
H4B N4 H4C 109.5 . . ?
N5 C33 C34 110.3(15) . . ?
N5 C33 C40 107.4(14) . . ?
C34 C33 C40 118.3(15) . . ?
N5 C33 H33 106.7 . . ?
C34 C33 H33 106.7 . . ?
C40 C33 H33 106.7 . . ?
C33 C34 C35 116.2(15) . . ?
C33 C34 H34A 108.2 . . ?
C35 C34 H34A 108.2 . . ?
C33 C34 H34B 108.2 . . ?
C35 C34 H34B 108.2 . . ?
H34A C34 H34B 107.4 . . ?
C36 C35 C34 118.9(16) . . ?
C36 C35 H35A 107.6 . . ?
C34 C35 H35A 107.6 . . ?
C36 C35 H35B 107.6 . . ?
C34 C35 H35B 107.6 . . ?
H35A C35 H35B 107 . . ?
C37 C36 C35 125.7(19) . . ?
C37 C36 H36A 105.9 . . ?
C35 C36 H36A 105.9 . . ?
C37 C36 H36B 105.9 . . ?
C35 C36 H36B 105.9 . . ?
H36A C36 H36B 106.2 . . ?
C36 C37 C38 122.0(17) . . ?
C36 C37 H37A 106.8 . . ?
C38 C37 H37A 106.8 . . ?
C36 C37 H37B 106.8 . . ?
C38 C37 H37B 106.8 . . ?
H37A C37 H37B 106.7 . . ?
C39 C38 C37 117.2(17) . . ?
C39 C38 H38A 108 . . ?
C37 C38 H38A 108 . . ?
C39 C38 H38B 108 . . ?
C37 C38 H38B 108 . . ?
H38A C38 H38B 107.2 . . ?
C38 C39 C40 115.8(16) . . ?
C38 C39 H39A 108.3 . . ?
C40 C39 H39A 108.3 . . ?
C38 C39 H39B 108.3 . . ?
C40 C39 H39B 108.3 . . ?
H39A C39 H39B 107.4 . . ?
C33 C40 C39 118.2(15) . . ?
C33 C40 H40A 107.8 . . ?
C39 C40 H40A 107.8 . . ?
C33 C40 H40B 107.8 . . ?
C39 C40 H40B 107.8 . . ?
H40A C40 H40B 107.1 . . ?
C33 N5 H5A 109.5 . . ?
C33 N5 H5B 109.5 . . ?
H5A N5 H5B 109.5 . . ?
C33 N5 H5C 109.5 . . ?
H5A N5 H5C 109.5 . . ?
H5B N5 H5C 109.5 . . ?
N6 C41 C42 104.4(17) . . ?
N6 C41 C48 110.5(16) . . ?
C42 C41 C48 117.5(17) . . ?
N6 C41 H41 108.1 . . ?
C42 C41 H41 108.1 . . ?
C48 C41 H41 108.1 . . ?
C43 C42 C41 116.9(18) . . ?
C43 C42 H42A 108.1 . . ?
C41 C42 H42A 108.1 . . ?
C43 C42 H42B 108.1 . . ?
C41 C42 H42B 108.1 . . ?
H42A C42 H42B 107.3 . . ?
C44 C43 C42 116.7(17) . . ?
C44 C43 H43A 108.1 . . ?
C42 C43 H43A 108.1 . . ?
C44 C43 H43B 108.1 . . ?
C42 C43 H43B 108.1 . . ?
H43A C43 H43B 107.3 . . ?
C45 C44 C43 128(2) . . ?
C45 C44 H44A 105.2 . . ?
C43 C44 H44A 105.2 . . ?
C45 C44 H44B 105.2 . . ?
C43 C44 H44B 105.2 . . ?
H44A C44 H44B 105.9 . . ?
C44 C45 C46 125(2) . . ?
C44 C45 H45A 106 . . ?
C46 C45 H45A 106 . . ?
C44 C45 H45B 106 . . ?
C46 C45 H45B 106 . . ?
H45A C45 H45B 106.3 . . ?
C47 C46 C45 123.3(18) . . ?
C47 C46 H46A 106.5 . . ?
C45 C46 H46A 106.5 . . ?
C47 C46 H46B 106.5 . . ?
C45 C46 H46B 106.5 . . ?
H46A C46 H46B 106.5 . . ?
C46 C47 C48 115.7(18) . . ?
C46 C47 H47A 108.4 . . ?
C48 C47 H47A 108.4 . . ?
C46 C47 H47B 108.4 . . ?
C48 C47 H47B 108.4 . . ?
H47A C47 H47B 107.4 . . ?
C41 C48 C47 119.6(15) . . ?
C41 C48 H48A 107.4 . . ?
C47 C48 H48A 107.4 . . ?
C41 C48 H48B 107.4 . . ?
C47 C48 H48B 107.4 . . ?
H48A C48 H48B 106.9 . . ?
C41 N6 H6A 109.5 . . ?
C41 N6 H6B 109.5 . . ?
H6A N6 H6B 109.5 . . ?
C41 N6 H6C 109.5 . . ?
H6A N6 H6C 109.5 . . ?
H6B N6 H6C 109.5 . . ?
N7 C49 C56 116.0(18) . . ?
N7 C49 C50 108.9(16) . . ?
C56 C49 C50 120.4(18) . . ?
N7 C49 H49 102.9 . . ?
C56 C49 H49 102.9 . . ?
C50 C49 H49 102.9 . . ?
C49 C50 C51 117.4(18) . . ?
C49 C50 H50A 107.9 . . ?
C51 C50 H50A 107.9 . . ?
C49 C50 H50B 107.9 . . ?
C51 C50 H50B 107.9 . . ?
H50A C50 H50B 107.2 . . ?
C52 C51 C50 116.6(16) . . ?
C52 C51 H51A 108.1 . . ?
C50 C51 H51A 108.1 . . ?
C52 C51 H51B 108.1 . . ?
C50 C51 H51B 108.1 . . ?
H51A C51 H51B 107.3 . . ?
C51 C52 C53 121.9(16) . . ?
C51 C52 H52A 106.9 . . ?
C53 C52 H52A 106.8 . . ?
C51 C52 H52B 106.8 . . ?
C53 C52 H52B 106.8 . . ?
H52A C52 H52B 106.7 . . ?
C54 C53 C52 114.1(19) . . ?
C54 C53 H53A 108.7 . . ?
C52 C53 H53A 108.7 . . ?
C54 C53 H53B 108.7 . . ?
C52 C53 H53B 108.7 . . ?
H53A C53 H53B 107.6 . . ?
C55 C54 C53 121.0(17) . . ?
C55 C54 H54A 107.1 . . ?
C53 C54 H54A 107.1 . . ?
C55 C54 H54B 107.1 . . ?
C53 C54 H54B 107.1 . . ?
H54A C54 H54B 106.8 . . ?
C54 C55 C56 115.9(18) . . ?
C54 C55 H55A 108.3 . . ?
C56 C55 H55A 108.3 . . ?
C54 C55 H55B 108.3 . . ?
C56 C55 H55B 108.3 . . ?
H55A C55 H55B 107.4 . . ?
C49 C56 C55 116.0(18) . . ?
C49 C56 H56A 108.3 . . ?
C55 C56 H56A 108.3 . . ?
C49 C56 H56B 108.3 . . ?
C55 C56 H56B 108.3 . . ?
H56A C56 H56B 107.4 . . ?
C49 N7 H7A 109.5 . . ?
C49 N7 H7B 109.5 . . ?
H7A N7 H7B 109.5 . . ?
C49 N7 H7C 109.5 . . ?
H7A N7 H7C 109.5 . . ?
H7B N7 H7C 109.5 . . ?
C58 C57 C64 131.7(16) . . ?
C58 C57 N8 111.9(13) . . ?
C64 C57 N8 115.8(14) . . ?
C58 C57 H57 92.3 . . ?
C64 C57 H57 92.3 . . ?
N8 C57 H57 92.3 . . ?
C57 C58 C59 131.1(15) . . ?
C57 C58 H58A 104.5 . . ?
C59 C58 H58A 104.5 . . ?
C57 C58 H58B 104.5 . . ?
C59 C58 H58B 104.5 . . ?
H58A C58 H58B 105.6 . . ?
C58 C59 C60 121.8(15) . . ?
C58 C59 H59A 106.9 . . ?
C60 C59 H59A 106.9 . . ?
C58 C59 H59B 106.9 . . ?
C60 C59 H59B 106.9 . . ?
H59A C59 H59B 106.7 . . ?
C61 C60 C59 119.6(17) . . ?
C61 C60 H60A 107.4 . . ?
C59 C60 H60A 107.4 . . ?
C61 C60 H60B 107.4 . . ?
C59 C60 H60B 107.4 . . ?
H60A C60 H60B 107 . . ?
C60 C61 C62 117.9(15) . . ?
C60 C61 H61A 107.8 . . ?
C62 C61 H61A 107.8 . . ?
C60 C61 H61B 107.8 . . ?
C62 C61 H61B 107.8 . . ?
H61A C61 H61B 107.2 . . ?
C63 C62 C61 118.8(17) . . ?
C63 C62 H62A 107.6 . . ?
C61 C62 H62A 107.6 . . ?
C63 C62 H62B 107.6 . . ?
C61 C62 H62B 107.6 . . ?
H62A C62 H62B 107 . . ?
C62 C63 C64 122.6(15) . . ?
C62 C63 H63A 106.7 . . ?
C64 C63 H63A 106.7 . . ?
C62 C63 H63B 106.7 . . ?
C64 C63 H63B 106.7 . . ?
H63A C63 H63B 106.6 . . ?
C57 C64 C63 127.6(16) . . ?
C57 C64 H64A 105.4 . . ?
C63 C64 H64A 105.4 . . ?
C57 C64 H64B 105.4 . . ?
C63 C64 H64B 105.4 . . ?
H64A C64 H64B 106 . . ?
C57 N8 H8A 109.5 . . ?
C57 N8 H8B 109.5 . . ?
H8A N8 H8B 109.5 . . ?
C57 N8 H8C 109.5 . . ?
H8A N8 H8C 109.5 . . ?
H8B N8 H8C 109.5 . . ?
C66 C65 C72 119.3(14) . . ?
C66 C65 N9 107.7(13) . . ?
C72 C65 N9 107.4(13) . . ?
C66 C65 H65 107.3 . . ?
C72 C65 H65 107.3 . . ?
N9 C65 H65 107.3 . . ?
C65 C66 C67 117.0(15) . . ?
C65 C66 H66A 108.1 . . ?
C67 C66 H66A 108.1 . . ?
C65 C66 H66B 108.1 . . ?
C67 C66 H66B 108.1 . . ?
H66A C66 H66B 107.3 . . ?
C68 C67 C66 117.4(14) . . ?
C68 C67 H67A 108 . . ?
C66 C67 H67A 108 . . ?
C68 C67 H67B 108 . . ?
C66 C67 H67B 108 . . ?
H67A C67 H67B 107.2 . . ?
C69 C68 C67 118.7(14) . . ?
C69 C68 H68A 107.6 . . ?
C67 C68 H68A 107.6 . . ?
C69 C68 H68B 107.6 . . ?
C67 C68 H68B 107.6 . . ?
H68A C68 H68B 107.1 . . ?
C68 C69 C70 116.0(16) . . ?
C68 C69 H69A 108.3 . . ?
C70 C69 H69A 108.3 . . ?
C68 C69 H69B 108.3 . . ?
C70 C69 H69B 108.3 . . ?
H69A C69 H69B 107.4 . . ?
C71 C70 C69 121.0(15) . . ?
C71 C70 H70A 107.1 . . ?
C69 C70 H70A 107.1 . . ?
C71 C70 H70B 107.1 . . ?
C69 C70 H70B 107.1 . . ?
H70A C70 H70B 106.8 . . ?
C70 C71 C72 117.0(15) . . ?
C70 C71 H71A 108.1 . . ?
C72 C71 H71A 108.1 . . ?
C70 C71 H71B 108.1 . . ?
C72 C71 H71B 108.1 . . ?
H71A C71 H71B 107.3 . . ?
C65 C72 C71 118.0(15) . . ?
C65 C72 H72A 107.8 . . ?
C71 C72 H72A 107.8 . . ?
C65 C72 H72B 107.8 . . ?
C71 C72 H72B 107.8 . . ?
H72A C72 H72B 107.1 . . ?
C65 N9 H9A 109.5 . . ?
C65 N9 H9B 109.5 . . ?
H9A N9 H9B 109.5 . . ?
C65 N9 H9C 109.5 . . ?
H9A N9 H9C 109.5 . . ?
H9B N9 H9C 109.5 . . ?
Cl3 Pb1 Cl2 83.66(12) . . ?
Cl3 Pb1 Cl18 100.12(11) . 2_755 ?
Cl2 Pb1 Cl18 104.31(12) . 2_755 ?
Cl3 Pb1 Cl19 78.17(10) . 1_556 ?
Cl2 Pb1 Cl19 76.72(11) . 1_556 ?
Cl18 Pb1 Cl19 177.95(11) 2_755 1_556 ?
Cl3 Pb1 Cl1 90.32(12) . . ?
Cl2 Pb1 Cl1 159.61(12) . . ?
Cl18 Pb1 Cl1 95.92(12) 2_755 . ?
Cl19 Pb1 Cl1 82.99(12) 1_556 . ?
Cl3 Pb1 Cl1 159.21(11) . 2_756 ?
Cl2 Pb1 Cl1 88.16(11) . 2_756 ?
Cl18 Pb1 Cl1 100.42(12) 2_755 2_756 ?
Cl19 Pb1 Cl1 81.35(11) 1_556 2_756 ?
Cl1 Pb1 Cl1 90.78(12) . 2_756 ?
Cl6 Pb2 Cl5 91.65(11) 2_656 2_656 ?
Cl6 Pb2 Cl19 76.33(10) 2_656 1_556 ?
Cl5 Pb2 Cl19 76.77(10) 2_656 1_556 ?
Cl6 Pb2 Cl4 74.27(7) 2_656 . ?
Cl5 Pb2 Cl4 75.18(7) 2_656 . ?
Cl19 Pb2 Cl4 138.27(7) 1_556 . ?
Cl6 Pb2 Cl3 89.68(11) 2_656 . ?
Cl5 Pb2 Cl3 146.90(10) 2_656 . ?
Cl19 Pb2 Cl3 71.44(9) 1_556 . ?
Cl4 Pb2 Cl3 136.44(7) . . ?
Cl6 Pb2 Cl2 145.11(10) 2_656 . ?
Cl5 Pb2 Cl2 88.25(11) 2_656 . ?
Cl19 Pb2 Cl2 69.70(9) 1_556 . ?
Cl4 Pb2 Cl2 138.59(7) . . ?
Cl3 Pb2 Cl2 72.44(11) . . ?
Cl6 Pb2 Cl8 140.74(10) 2_656 . ?
Cl5 Pb2 Cl8 88.89(10) 2_656 . ?
Cl19 Pb2 Cl8 141.28(9) 1_556 . ?
Cl4 Pb2 Cl8 67.97(7) . . ?
Cl3 Pb2 Cl8 110.32(10) . . ?
Cl2 Pb2 Cl8 74.15(9) . . ?
Cl7 Pb3 Cl8 88.53(13) . . ?
Cl7 Pb3 Cl9 84.57(12) . . ?
Cl8 Pb3 Cl9 82.53(11) . . ?
Cl7 Pb3 Cl4 74.58(9) . . ?
Cl8 Pb3 Cl4 73.98(7) . . ?
Cl9 Pb3 Cl4 148.69(8) . . ?
Cl7 Pb3 Cl17 127.00(13) . 2_655 ?
Cl8 Pb3 Cl17 132.70(10) . 2_655 ?
Cl9 Pb3 Cl17 72.65(10) . 2_655 ?
Cl4 Pb3 Cl17 138.66(7) . 2_655 ?
Cl7 Pb3 Cl5 85.21(11) . . ?
Cl8 Pb3 Cl5 142.92(10) . . ?
Cl9 Pb3 Cl5 132.88(11) . . ?
Cl4 Pb3 Cl5 69.12(6) . . ?
Cl17 Pb3 Cl5 77.54(9) 2_655 . ?
Cl13 Pb4 Cl11 82.61(11) . . ?
Cl13 Pb4 Cl14 161.68(11) . . ?
Cl11 Pb4 Cl14 80.95(11) . . ?
Cl13 Pb4 Cl12 95.91(12) . . ?
Cl11 Pb4 Cl12 81.80(10) . . ?
Cl14 Pb4 Cl12 89.71(12) . . ?
Cl13 Pb4 Cl10 80.78(8) . . ?
Cl11 Pb4 Cl10 87.54(7) . . ?
Cl14 Pb4 Cl10 90.47(8) . . ?
Cl12 Pb4 Cl10 169.17(7) . . ?
Cl13 Pb4 Cl9 95.11(12) . . ?
Cl11 Pb4 Cl9 160.65(10) . . ?
Cl14 Pb4 Cl9 103.08(12) . . ?
Cl12 Pb4 Cl9 79.32(10) . . ?
Cl10 Pb4 Cl9 111.15(8) . . ?
Cl16 Pb5 Cl16 180.0(2) 2_755 . ?
Cl16 Pb5 Cl15 90.31(15) 2_755 2_755 ?
Cl16 Pb5 Cl15 89.69(15) . 2_755 ?
Cl16 Pb5 Cl15 89.69(15) 2_755 . ?
Cl16 Pb5 Cl15 90.31(15) . . ?
Cl15 Pb5 Cl15 180.0(4) 2_755 . ?
Cl16 Pb5 Cl12 93.35(11) 2_755 2_755 ?
Cl16 Pb5 Cl12 86.65(11) . 2_755 ?
Cl15 Pb5 Cl12 90.16(12) 2_755 2_755 ?
Cl15 Pb5 Cl12 89.84(12) . 2_755 ?
Cl16 Pb5 Cl12 86.65(11) 2_755 . ?
Cl16 Pb5 Cl12 93.35(11) . . ?
Cl15 Pb5 Cl12 89.84(12) 2_755 . ?
Cl15 Pb5 Cl12 90.16(12) . . ?
Cl12 Pb5 Cl12 180.00(18) 2_755 . ?
Cl20 Pb6 Cl17 90.60(11) . . ?
Cl20 Pb6 Cl11 88.84(11) . . ?
Cl17 Pb6 Cl11 83.27(10) . . ?
Cl20 Pb6 Cl21 172.25(10) . . ?
Cl17 Pb6 Cl21 89.01(10) . . ?
Cl11 Pb6 Cl21 83.43(10) . . ?
Cl20 Pb6 Cl19 94.78(10) . . ?
Cl17 Pb6 Cl19 105.80(10) . . ?
Cl11 Pb6 Cl19 170.16(10) . . ?
Cl21 Pb6 Cl19 92.78(10) . . ?
Cl20 Pb6 Cl18 85.62(11) . . ?
Cl17 Pb6 Cl18 161.56(10) . . ?
Cl11 Pb6 Cl18 78.61(10) . . ?
Cl21 Pb6 Cl18 92.31(11) . . ?
Cl19 Pb6 Cl18 92.51(10) . . ?
Pb1 Cl1 Pb1 89.22(12) . 2_756 ?
Pb1 Cl2 Pb2 87.76(10) . . ?
Pb1 Cl3 Pb2 91.78(11) . . ?
Pb2 Cl4 Pb2 180 . 2_656 ?
Pb2 Cl4 Pb3 88.467(15) . 2_656 ?
Pb2 Cl4 Pb3 91.533(15) 2_656 2_656 ?
Pb2 Cl4 Pb3 91.533(15) . . ?
Pb2 Cl4 Pb3 88.467(15) 2_656 . ?
Pb3 Cl4 Pb3 180 2_656 . ?
Pb2 Cl5 Pb3 89.85(10) 2_656 . ?
Pb3 Cl8 Pb2 93.43(11) . . ?
Pb3 Cl9 Pb4 147.36(15) . . ?
Pb4 Cl10 Pb4 180.00(2) . 2_655 ?
Pb4 Cl11 Pb6 158.07(14) . . ?
Pb4 Cl12 Pb5 175.43(17) . . ?
Pb6 Cl17 Pb3 123.60(12) . 2_655 ?
Pb1 Cl18 Pb6 122.52(13) 2_755 . ?
Pb1 Cl19 Pb6 144.37(14) 1_554 . ?
Pb1 Cl19 Pb2 90.74(9) 1_554 1_554 ?
Pb6 Cl19 Pb2 124.90(12) . 1_554 ?

loop_
_geom_bond_atom_site_label_1
_geom_bond_atom_site_label_2
_geom_bond_distance
_geom_bond_site_symmetry_2
_geom_bond_publ_flag
C1 N1 1.489(18) . ?
C1 C8 1.510(6) . ?
C1 C2 1.510(6) . ?
C1 H1 1 . ?
C2 C3 1.510(6) . ?
C2 H2D 0.99 . ?
C2 H2E 0.99 . ?
C3 C4 1.510(6) . ?
C3 H3D 0.99 . ?
C3 H3E 0.99 . ?
C4 C5 1.507(6) . ?
C4 H4D 0.99 . ?
C4 H4E 0.99 . ?
C5 C6 1.510(6) . ?
C5 H5D 0.99 . ?
C5 H5E 0.99 . ?
C6 C7 1.507(6) . ?
C6 H6D 0.99 . ?
C6 H6E 0.99 . ?
C7 C8 1.514(6) . ?
C7 H7D 0.99 . ?
C7 H7E 0.99 . ?
C8 H8D 0.99 . ?
C8 H8E 0.99 . ?
N1 H1A 0.91 . ?
N1 H1B 0.91 . ?
N1 H1C 0.91 . ?
C9 C10 1.501(14) . ?
C9 N2 1.50(2) . ?
C9 C16 1.503(14) . ?
C9 H9 1 . ?
C10 C11 1.500(14) . ?
C10 H10A 0.99 . ?
C10 H10B 0.99 . ?
C11 C12 1.485(15) . ?
C11 H11A 0.99 . ?
C11 H11B 0.99 . ?
C12 C13 1.474(15) . ?
C12 H12A 0.99 . ?
C12 H12B 0.99 . ?
C13 C14 1.507(15) . ?
C13 H13A 0.99 . ?
C13 H13B 0.99 . ?
C14 C15 1.461(15) . ?
C14 H14A 0.99 . ?
C14 H14B 0.99 . ?
C15 C16 1.510(14) . ?
C15 H15A 0.99 . ?
C15 H15B 0.99 . ?
C16 H16A 0.99 . ?
C16 H16B 0.99 . ?
N2 H2A 0.91 . ?
N2 H2B 0.91 . ?
N2 H2C 0.91 . ?
C17 N3 1.45(2) . ?
C17 C24 1.459(14) . ?
C17 C18 1.461(14) . ?
C17 H17 1 . ?
C18 C19 1.505(15) . ?
C18 H18A 0.99 . ?
C18 H18B 0.99 . ?
C19 C20 1.488(15) . ?
C19 H19A 0.99 . ?
C19 H19B 0.99 . ?
C20 C21 1.465(15) . ?
C20 H20A 0.99 . ?
C20 H20B 0.99 . ?
C21 C22 1.482(15) . ?
C21 H21A 0.99 . ?
C21 H21B 0.99 . ?
C22 C23 1.444(15) . ?
C22 H22A 0.99 . ?
C22 H22B 0.99 . ?
C23 C24 1.486(15) . ?
C23 H23A 0.99 . ?
C23 H23B 0.99 . ?
C24 H24A 0.99 . ?
C24 H24B 0.99 . ?
N3 H3A 0.91 . ?
N3 H3B 0.91 . ?
N3 H3C 0.91 . ?
C25 C32 1.501(14) . ?
C25 C26 1.502(14) . ?
C25 N4 1.53(2) . ?
C25 H25 1 . ?
C26 C27 1.519(15) . ?
C26 H26A 0.99 . ?
C26 H26B 0.99 . ?
C27 C28 1.497(15) . ?
C27 H27A 0.99 . ?
C27 H27B 0.99 . ?
C28 C29 1.483(15) . ?
C28 H28A 0.99 . ?
C28 H28B 0.99 . ?
C29 C30 1.503(15) . ?
C29 H29A 0.99 . ?
C29 H29B 0.99 . ?
C30 C31 1.485(15) . ?
C30 H30A 0.99 . ?
C30 H30B 0.99 . ?
C31 C32 1.529(14) . ?
C31 H31A 0.99 . ?
C31 H31B 0.99 . ?
C32 H32A 0.99 . ?
C32 H32B 0.99 . ?
N4 H4A 0.91 . ?
N4 H4B 0.91 . ?
N4 H4C 0.91 . ?
C33 N5 1.46(2) . ?
C33 C34 1.495(15) . ?
C33 C40 1.509(14) . ?
C33 H33 1 . ?
C34 C35 1.516(15) . ?
C34 H34A 0.99 . ?
C34 H34B 0.99 . ?
C35 C36 1.491(15) . ?
C35 H35A 0.99 . ?
C35 H35B 0.99 . ?
C36 C37 1.461(15) . ?
C36 H36A 0.99 . ?
C36 H36B 0.99 . ?
C37 C38 1.498(15) . ?
C37 H37A 0.99 . ?
C37 H37B 0.99 . ?
C38 C39 1.483(16) . ?
C38 H38A 0.99 . ?
C38 H38B 0.99 . ?
C39 C40 1.520(15) . ?
C39 H39A 0.99 . ?
C39 H39B 0.99 . ?
C40 H40A 0.99 . ?
C40 H40B 0.99 . ?
N5 H5A 0.91 . ?
N5 H5B 0.91 . ?
N5 H5C 0.91 . ?
C41 N6 1.50(3) . ?
C41 C42 1.504(15) . ?
C41 C48 1.509(15) . ?
C41 H41 1 . ?
C42 C43 1.496(15) . ?
C42 H42A 0.99 . ?
C42 H42B 0.99 . ?
C43 C44 1.479(15) . ?
C43 H43A 0.99 . ?
C43 H43B 0.99 . ?
C44 C45 1.444(16) . ?
C44 H44A 0.99 . ?
C44 H44B 0.99 . ?
C45 C46 1.479(16) . ?
C45 H45A 0.99 . ?
C45 H45B 0.99 . ?
C46 C47 1.462(16) . ?
C46 H46A 0.99 . ?
C46 H46B 0.99 . ?
C47 C48 1.531(15) . ?
C47 H47A 0.99 . ?
C47 H47B 0.99 . ?
C48 H48A 0.99 . ?
C48 H48B 0.99 . ?
N6 H6A 0.91 . ?
N6 H6B 0.91 . ?
N6 H6C 0.91 . ?
C49 N7 1.45(3) . ?
C49 C56 1.476(15) . ?
C49 C50 1.497(15) . ?
C49 H49 1 . ?
C50 C51 1.505(16) . ?
C50 H50A 0.99 . ?
C50 H50B 0.99 . ?
C51 C52 1.479(15) . ?
C51 H51A 0.99 . ?
C51 H51B 0.99 . ?
C52 C53 1.504(16) . ?
C52 H52A 0.99 . ?
C52 H52B 0.99 . ?
C53 C54 1.502(16) . ?
C53 H53A 0.99 . ?
C53 H53B 0.99 . ?
C54 C55 1.462(16) . ?
C54 H54A 0.99 . ?
C54 H54B 0.99 . ?
C55 C56 1.534(16) . ?
C55 H55A 0.99 . ?
C55 H55B 0.99 . ?
C56 H56A 0.99 . ?
C56 H56B 0.99 . ?
N7 H7A 0.91 . ?
N7 H7B 0.91 . ?
N7 H7C 0.91 . ?
C57 C58 1.448(14) . ?
C57 C64 1.458(14) . ?
C57 N8 1.48(2) . ?
C57 H57 1 . ?
C58 C59 1.470(14) . ?
C58 H58A 0.99 . ?
C58 H58B 0.99 . ?
C59 C60 1.489(15) . ?
C59 H59A 0.99 . ?
C59 H59B 0.99 . ?
C60 C61 1.479(15) . ?
C60 H60A 0.99 . ?
C60 H60B 0.99 . ?
C61 C62 1.498(15) . ?
C61 H61A 0.99 . ?
C61 H61B 0.99 . ?
C62 C63 1.471(15) . ?
C62 H62A 0.99 . ?
C62 H62B 0.99 . ?
C63 C64 1.501(14) . ?
C63 H63A 0.99 . ?
C63 H63B 0.99 . ?
C64 H64A 0.99 . ?
C64 H64B 0.99 . ?
N8 H8A 0.91 . ?
N8 H8B 0.91 . ?
N8 H8C 0.91 . ?
C65 C66 1.492(14) . ?
C65 C72 1.508(14) . ?
C65 N9 1.51(2) . ?
C65 H65 1 . ?
C66 C67 1.504(14) . ?
C66 H66A 0.99 . ?
C66 H66B 0.99 . ?
C67 C68 1.500(15) . ?
C67 H67A 0.99 . ?
C67 H67B 0.99 . ?
C68 C69 1.492(15) . ?
C68 H68A 0.99 . ?
C68 H68B 0.99 . ?
C69 C70 1.500(15) . ?
C69 H69A 0.99 . ?
C69 H69B 0.99 . ?
C70 C71 1.485(15) . ?
C70 H70A 0.99 . ?
C70 H70B 0.99 . ?
C71 C72 1.521(15) . ?
C71 H71A 0.99 . ?
C71 H71B 0.99 . ?
C72 H72A 0.99 . ?
C72 H72B 0.99 . ?
N9 H9A 0.91 . ?
N9 H9B 0.91 . ?
N9 H9C 0.91 . ?
Pb1 Cl3 2.765(4) . ?
Pb1 Cl2 2.852(4) . ?
Pb1 Cl18 2.863(4) 2_755 ?
Pb1 Cl19 2.912(3) 1_556 ?
Pb1 Cl1 2.949(4) . ?
Pb1 Cl1 3.073(5) 2_756 ?
Pb2 Cl6 2.786(4) 2_656 ?
Pb2 Cl5 2.814(4) 2_656 ?
Pb2 Cl19 3.024(4) 1_556 ?
Pb2 Cl4 3.0656(8) . ?
Pb2 Cl3 3.109(4) . ?
Pb2 Cl2 3.230(4) . ?
Pb2 Cl8 3.254(4) . ?
Pb3 Cl7 2.745(4) . ?
Pb3 Cl8 2.781(4) . ?
Pb3 Cl9 2.926(4) . ?
Pb3 Cl4 3.0829(8) . ?
Pb3 Cl17 3.113(3) 2_655 ?
Pb3 Cl5 3.245(4) . ?
Pb4 Cl13 2.811(4) . ?
Pb4 Cl11 2.817(3) . ?
Pb4 Cl14 2.889(4) . ?
Pb4 Cl12 2.891(3) . ?
Pb4 Cl10 2.9201(7) . ?
Pb4 Cl9 3.014(4) . ?
Pb5 Cl16 2.841(4) 2_755 ?
Pb5 Cl16 2.841(4) . ?
Pb5 Cl15 2.884(4) 2_755 ?
Pb5 Cl15 2.884(4) . ?
Pb5 Cl12 2.922(3) 2_755 ?
Pb5 Cl12 2.922(3) . ?
Pb6 Cl20 2.815(4) . ?
Pb6 Cl17 2.818(4) . ?
Pb6 Cl11 2.890(3) . ?
Pb6 Cl21 2.893(4) . ?
Pb6 Cl19 2.931(3) . ?
Pb6 Cl18 2.948(4) . ?
Cl1 Pb1 3.073(5) 2_756 ?
Cl4 Pb2 3.0656(8) 2_656 ?
Cl4 Pb3 3.0829(8) 2_656 ?
Cl5 Pb2 2.814(4) 2_656 ?
Cl6 Pb2 2.786(4) 2_656 ?
Cl10 Pb4 2.9201(7) 2_655 ?
Cl17 Pb3 3.113(3) 2_655 ?
Cl18 Pb1 2.863(4) 2_755 ?
Cl19 Pb1 2.912(3) 1_554 ?
Cl19 Pb2 3.024(4) 1_554 ?

loop_
_geom_hbond_atom_site_label_D
_geom_hbond_atom_site_label_H
_geom_hbond_atom_site_label_A
_geom_hbond_distance_DH
_geom_hbond_distance_HA
_geom_hbond_distance_DA
_geom_hbond_angle_DHA
_geom_hbond_site_symmetry_A
N1 H1A Cl13 0.91 2.42 3.272(13) 155.8 .
N1 H1C Cl21 0.91 2.35 3.228(13) 161.2 .
N1 H1B Cl17 0.91 2.66 3.252(13) 123.6 .
N2 H2A Cl14 0.91 2.38 3.283(14) 174.7 .
N2 H2C Cl13 0.91 2.43 3.297(14) 160.1 2_655
N2 H2B Cl17 0.91 2.35 3.235(14) 163.1 .
N3 H3A Cl1 0.91 2.57 3.327(17) 141.2 2_755
N3 H3C Cl20 0.91 2.56 3.170(15) 124.5 .
N3 H3B Cl2 0.91 2.35 3.241(15) 164.7 1_554
N4 H4A Cl11 0.91 2.64 3.316(14) 132.1 .
N4 H4C Cl15 0.91 2.31 3.205(14) 167.7 2_755
N4 H4B Cl18 0.91 2.41 3.238(15) 150.8 .
N4 H4A Cl12 0.91 2.75 3.425(14) 132.0 .
N5 H5A Cl14 0.91 2.55 3.344(16) 146.0 .
N5 H5C Cl20 0.91 2.62 3.376(15) 141.2 .
N5 H5B Cl16 0.91 2.36 3.268(17) 172.5 2_755
N6 H6A Cl21 0.91 2.27 3.154(16) 165.0 1_556
N6 H6C Cl1 0.91 2.38 3.26(2) 162.3 .
N6 H6B Cl6 0.91 2.52 3.29(2) 143.1 2_656
N7 H7A Cl7 0.91 2.63 3.28(2) 128.3 .
N7 H7C Cl16 0.91 2.41 3.28(2) 159.1 .
N7 H7B Cl9 0.91 2.40 3.26(2) 158.2 .
N8 H8A Cl8 0.91 2.38 3.252(15) 161.0 .
N8 H8B Cl6 0.91 2.34 3.206(14) 158.4 .
N8 H8C Cl5 0.91 2.55 3.222(15) 130.8 2_656
N8 H8C Cl7 0.91 2.71 3.276(16) 121.7 2_656
N9 H9A Cl12 0.91 2.66 3.340(15) 131.7 .
N9 H9C Cl15 0.91 2.31 3.209(18) 167.9 .

loop_
_geom_torsion_atom_site_label_1
_geom_torsion_atom_site_label_2
_geom_torsion_atom_site_label_3
_geom_torsion_atom_site_label_4
_geom_torsion
_geom_torsion_site_symmetry_1
_geom_torsion_site_symmetry_2
_geom_torsion_site_symmetry_3
_geom_torsion_site_symmetry_4
_geom_torsion_publ_flag
N1 C1 C2 C3 -169.7(11) . . . . ?
C8 C1 C2 C3 -43.3(18) . . . . ?
C1 C2 C3 C4 101.4(16) . . . . ?
C2 C3 C4 C5 -67.8(19) . . . . ?
C3 C4 C5 C6 65.1(19) . . . . ?
C4 C5 C6 C7 -98.0(17) . . . . ?
C5 C6 C7 C8 43.3(19) . . . . ?
N1 C1 C8 C7 62.7(16) . . . . ?
C2 C1 C8 C7 -62.4(18) . . . . ?
C6 C7 C8 C1 62.6(19) . . . . ?
N2 C9 C10 C11 135.9(17) . . . . ?
C16 C9 C10 C11 -101(2) . . . . ?
C9 C10 C11 C12 59(3) . . . . ?
C10 C11 C12 C13 -58(3) . . . . ?
C11 C12 C13 C14 97(2) . . . . ?
C12 C13 C14 C15 -54(3) . . . . ?
C13 C14 C15 C16 -45(3) . . . . ?
C10 C9 C16 C15 52(2) . . . . ?
N2 C9 C16 C15 175.8(16) . . . . ?
C14 C15 C16 C9 48(3) . . . . ?
N3 C17 C18 C19 171(2) . . . . ?
C24 C17 C18 C19 4(5) . . . . ?
C17 C18 C19 C20 79(3) . . . . ?
C18 C19 C20 C21 -55(3) . . . . ?
C19 C20 C21 C22 -46(4) . . . . ?
C20 C21 C22 C23 52(4) . . . . ?
C21 C22 C23 C24 34(5) . . . . ?
N3 C17 C24 C23 168(3) . . . . ?
C18 C17 C24 C23 -25(5) . . . . ?
C22 C23 C24 C17 -40(5) . . . . ?
C32 C25 C26 C27 -69(2) . . . . ?
N4 C25 C26 C27 169.7(14) . . . . ?
C25 C26 C27 C28 100(2) . . . . ?
C26 C27 C28 C29 -45(3) . . . . ?
C27 C28 C29 C30 -63(3) . . . . ?
C28 C29 C30 C31 69(3) . . . . ?
C29 C30 C31 C32 36(3) . . . . ?
C26 C25 C32 C31 69(2) . . . . ?
N4 C25 C32 C31 -169.0(14) . . . . ?
C30 C31 C32 C25 -96(2) . . . . ?
N5 C33 C34 C35 166.9(18) . . . . ?
C40 C33 C34 C35 -69(3) . . . . ?
C33 C34 C35 C36 -33(3) . . . . ?
C34 C35 C36 C37 89(3) . . . . ?
C35 C36 C37 C38 -55(4) . . . . ?
C36 C37 C38 C39 56(3) . . . . ?
C37 C38 C39 C40 -96(2) . . . . ?
N5 C33 C40 C39 -167.4(19) . . . . ?
C34 C33 C40 C39 67(3) . . . . ?
C38 C39 C40 C33 44(3) . . . . ?
N6 C41 C42 C43 134(2) . . . . ?
C48 C41 C42 C43 -104(3) . . . . ?
C41 C42 C43 C44 64(3) . . . . ?
C42 C43 C44 C45 -47(4) . . . . ?
C43 C44 C45 C46 79(4) . . . . ?
C44 C45 C46 C47 -39(4) . . . . ?
C45 C46 C47 C48 -57(4) . . . . ?
N6 C41 C48 C47 155(2) . . . . ?
C42 C41 C48 C47 35(3) . . . . ?
C46 C47 C48 C41 64(3) . . . . ?
N7 C49 C50 C51 149(2) . . . . ?
C56 C49 C50 C51 -74(3) . . . . ?
C49 C50 C51 C52 90(3) . . . . ?
C50 C51 C52 C53 -22(4) . . . . ?
C51 C52 C53 C54 -76(3) . . . . ?
C52 C53 C54 C55 62(3) . . . . ?
C53 C54 C55 C56 42(4) . . . . ?
N7 C49 C56 C55 -156(2) . . . . ?
C50 C49 C56 C55 69(3) . . . . ?
C54 C55 C56 C49 -95(3) . . . . ?
C64 C57 C58 C59 -6(5) . . . . ?
N8 C57 C58 C59 166(3) . . . . ?
C57 C58 C59 C60 -10(5) . . . . ?
C58 C59 C60 C61 82(3) . . . . ?
C59 C60 C61 C62 -51(3) . . . . ?
C60 C61 C62 C63 -57(3) . . . . ?
C61 C62 C63 C64 73(3) . . . . ?
C58 C57 C64 C63 -41(5) . . . . ?
N8 C57 C64 C63 148(2) . . . . ?
C62 C63 C64 C57 14(4) . . . . ?
C72 C65 C66 C67 68(2) . . . . ?
N9 C65 C66 C67 -169.1(15) . . . . ?
C65 C66 C67 C68 -98(2) . . . . ?
C66 C67 C68 C69 35(3) . . . . ?
C67 C68 C69 C70 68(3) . . . . ?
C68 C69 C70 C71 -64(3) . . . . ?
C69 C70 C71 C72 -41(3) . . . . ?
C66 C65 C72 C71 -64(2) . . . . ?
N9 C65 C72 C71 173.2(15) . . . . ?
C70 C71 C72 C65 93(2) . . . . ?
Cl3 Pb1 Cl1 Pb1 -159.23(11) . . . 2_756 ?
Cl2 Pb1 Cl1 Pb1 -86.8(3) . . . 2_756 ?
Cl18 Pb1 Cl1 Pb1 100.55(12) 2_755 . . 2_756 ?
Cl19 Pb1 Cl1 Pb1 -81.19(11) 1_556 . . 2_756 ?
Cl1 Pb1 Cl1 Pb1 0 2_756 . . 2_756 ?
Cl3 Pb1 Cl2 Pb2 37.03(10) . . . . ?
Cl18 Pb1 Cl2 Pb2 135.90(10) 2_755 . . . ?
Cl19 Pb1 Cl2 Pb2 -42.27(9) 1_556 . . . ?
Cl1 Pb1 Cl2 Pb2 -36.5(4) . . . . ?
Cl1 Pb1 Cl2 Pb2 -123.82(11) 2_756 . . . ?
Cl6 Pb2 Cl2 Pb1 28.4(2) 2_656 . . . ?
Cl5 Pb2 Cl2 Pb1 118.77(11) 2_656 . . . ?
Cl19 Pb2 Cl2 Pb1 42.23(9) 1_556 . . . ?
Cl4 Pb2 Cl2 Pb1 -176.17(3) . . . . ?
Cl3 Pb2 Cl2 Pb1 -33.95(10) . . . . ?
Cl8 Pb2 Cl2 Pb1 -151.89(12) . . . . ?
Cl2 Pb1 Cl3 Pb2 -38.72(11) . . . . ?
Cl18 Pb1 Cl3 Pb2 -142.18(11) 2_755 . . . ?
Cl19 Pb1 Cl3 Pb2 38.99(10) 1_556 . . . ?
Cl1 Pb1 Cl3 Pb2 121.76(12) . . . . ?
Cl1 Pb1 Cl3 Pb2 28.7(4) 2_756 . . . ?
Cl6 Pb2 Cl3 Pb1 -114.40(11) 2_656 . . . ?
Cl5 Pb2 Cl3 Pb1 -21.9(2) 2_656 . . . ?
Cl19 Pb2 Cl3 Pb1 -38.72(10) 1_556 . . . ?
Cl4 Pb2 Cl3 Pb1 179.15(3) . . . . ?
Cl2 Pb2 Cl3 Pb1 35.16(10) . . . . ?
Cl8 Pb2 Cl3 Pb1 100.15(11) . . . . ?
Cl6 Pb2 Cl4 Pb3 49.32(8) 2_656 . . 2_656 ?
Cl5 Pb2 Cl4 Pb3 -46.73(8) 2_656 . . 2_656 ?
Cl19 Pb2 Cl4 Pb3 2.54(10) 1_556 . . 2_656 ?
Cl3 Pb2 Cl4 Pb3 121.58(11) . . . 2_656 ?
Cl2 Pb2 Cl4 Pb3 -116.37(11) . . . 2_656 ?
Cl8 Pb2 Cl4 Pb3 -141.64(7) . . . 2_656 ?
Cl6 Pb2 Cl4 Pb3 -130.68(8) 2_656 . . . ?
Cl5 Pb2 Cl4 Pb3 133.27(8) 2_656 . . . ?
Cl19 Pb2 Cl4 Pb3 -177.46(10) 1_556 . . . ?
Cl3 Pb2 Cl4 Pb3 -58.42(11) . . . . ?
Cl2 Pb2 Cl4 Pb3 63.63(11) . . . . ?
Cl8 Pb2 Cl4 Pb3 38.36(7) . . . . ?
Cl7 Pb3 Cl4 Pb2 48.49(10) . . . . ?
Cl8 Pb3 Cl4 Pb2 -44.47(9) . . . . ?
Cl9 Pb3 Cl4 Pb2 -1.55(18) . . . . ?
Cl17 Pb3 Cl4 Pb2 177.65(11) 2_655 . . . ?
Cl5 Pb3 Cl4 Pb2 139.20(7) . . . . ?
Cl7 Pb3 Cl4 Pb2 -131.51(10) . . . 2_656 ?
Cl8 Pb3 Cl4 Pb2 135.53(9) . . . 2_656 ?
Cl9 Pb3 Cl4 Pb2 178.45(18) . . . 2_656 ?
Cl17 Pb3 Cl4 Pb2 -2.35(11) 2_655 . . 2_656 ?
Cl5 Pb3 Cl4 Pb2 -40.80(7) . . . 2_656 ?
Cl7 Pb3 Cl5 Pb2 120.67(13) . . . 2_656 ?
Cl8 Pb3 Cl5 Pb2 39.5(2) . . . 2_656 ?
Cl9 Pb3 Cl5 Pb2 -161.30(11) . . . 2_656 ?
Cl4 Pb3 Cl5 Pb2 45.36(6) . . . 2_656 ?
Cl17 Pb3 Cl5 Pb2 -109.76(11) 2_655 . . 2_656 ?
Cl7 Pb3 Cl8 Pb2 -33.01(11) . . . . ?
Cl9 Pb3 Cl8 Pb2 -117.73(11) . . . . ?
Cl4 Pb3 Cl8 Pb2 41.36(6) . . . . ?
Cl17 Pb3 Cl8 Pb2 -175.71(9) 2_655 . . . ?
Cl5 Pb3 Cl8 Pb2 47.1(2) . . . . ?
Cl6 Pb2 Cl8 Pb3 -26.8(2) 2_656 . . . ?
Cl5 Pb2 Cl8 Pb3 -118.00(11) 2_656 . . . ?
Cl19 Pb2 Cl8 Pb3 174.97(11) 1_556 . . . ?
Cl4 Pb2 Cl8 Pb3 -43.55(7) . . . . ?
Cl3 Pb2 Cl8 Pb3 89.59(12) . . . . ?
Cl2 Pb2 Cl8 Pb3 153.51(13) . . . . ?
Cl7 Pb3 Cl9 Pb4 127.0(3) . . . . ?
Cl8 Pb3 Cl9 Pb4 -143.8(3) . . . . ?
Cl4 Pb3 Cl9 Pb4 174.89(16) . . . . ?
Cl17 Pb3 Cl9 Pb4 -4.6(3) 2_655 . . . ?
Cl5 Pb3 Cl9 Pb4 48.7(4) . . . . ?
Cl13 Pb4 Cl9 Pb3 -75.0(3) . . . . ?
Cl11 Pb4 Cl9 Pb3 -157.2(3) . . . . ?
Cl14 Pb4 Cl9 Pb3 102.8(3) . . . . ?
Cl12 Pb4 Cl9 Pb3 -170.1(3) . . . . ?
Cl10 Pb4 Cl9 Pb3 7.1(3) . . . . ?
Cl13 Pb4 Cl11 Pb6 114.9(4) . . . . ?
Cl14 Pb4 Cl11 Pb6 -57.0(4) . . . . ?
Cl12 Pb4 Cl11 Pb6 -148.0(4) . . . . ?
Cl10 Pb4 Cl11 Pb6 33.9(4) . . . . ?
Cl9 Pb4 Cl11 Pb6 -160.8(3) . . . . ?
Cl20 Pb6 Cl11 Pb4 59.8(4) . . . . ?
Cl17 Pb6 Cl11 Pb4 -30.9(4) . . . . ?
Cl21 Pb6 Cl11 Pb4 -120.7(4) . . . . ?
Cl18 Pb6 Cl11 Pb4 145.6(4) . . . . ?
Cl20 Pb6 Cl17 Pb3 100.29(15) . . . 2_655 ?
Cl11 Pb6 Cl17 Pb3 -170.95(16) . . . 2_655 ?
Cl21 Pb6 Cl17 Pb3 -87.46(15) . . . 2_655 ?
Cl19 Pb6 Cl17 Pb3 5.15(17) . . . 2_655 ?
Cl18 Pb6 Cl17 Pb3 178.2(3) . . . 2_655 ?
Cl20 Pb6 Cl18 Pb1 -97.29(17) . . . 2_755 ?
Cl17 Pb6 Cl18 Pb1 -176.0(3) . . . 2_755 ?
Cl11 Pb6 Cl18 Pb1 173.01(19) . . . 2_755 ?
Cl21 Pb6 Cl18 Pb1 90.20(17) . . . 2_755 ?
Cl19 Pb6 Cl18 Pb1 -2.69(17) . . . 2_755 ?
Cl20 Pb6 Cl19 Pb1 86.3(2) . . . 1_554 ?
Cl17 Pb6 Cl19 Pb1 178.3(2) . . . 1_554 ?
Cl21 Pb6 Cl19 Pb1 -91.9(2) . . . 1_554 ?
Cl18 Pb6 Cl19 Pb1 0.5(2) . . . 1_554 ?
Cl20 Pb6 Cl19 Pb2 -93.52(15) . . . 1_554 ?
Cl17 Pb6 Cl19 Pb2 -1.54(17) . . . 1_554 ?
Cl21 Pb6 Cl19 Pb2 88.22(15) . . . 1_554 ?
Cl18 Pb6 Cl19 Pb2 -179.33(15) . . . 1_554 ?
